data_4335428
loop_
_publ_author_name
'Sang Ho Lim'
'Seth M. Cohen'

_publ_section_title
;
 Self-Assembled Supramolecular Clusters Based on Phosphines and Coinage
 Metals: Tetrahedra, Helicates, and Mesocates
;
_journal_name_full 'Inorganic Chemistry'
_journal_page_first 7862
_journal_page_last 7872
_journal_paper_doi 10.1021/ic302840x
_journal_volume 52
_journal_year 2013
_chemical_formula_moiety 'C264 H180.48 Ag4 I4 P12, 4(C3 H7 N O)'
_chemical_formula_sum 'C276 H208.48 Ag4 I4 N4 O4 P12'
_chemical_formula_weight 4955.64
_chemical_name_common DMF@[Ag4(tppepb)4]I4
_chemical_name_systematic
; 
 ? 
;
_space_group_IT_number 15
_symmetry_cell_setting monoclinic
_symmetry_space_group_name_Hall '-C 2yc'
_symmetry_space_group_name_H-M 'C 1 2/c 1'
_atom_sites_solution_hydrogens geom
_atom_sites_solution_primary direct
_atom_sites_solution_secondary difmap
_audit_creation_method SHELXL-97
_cell_angle_alpha 90.00
_cell_angle_beta 92.882(2)
_cell_angle_gamma 90.00
_cell_formula_units_Z 8
_cell_length_a 69.8512(18)
_cell_length_b 19.7868(5)
_cell_length_c 38.2622(11)
_cell_measurement_reflns_used 9877
_cell_measurement_temperature 100(2)
_cell_measurement_theta_max 54.32
_cell_measurement_theta_min 8.48
_cell_volume 52817(2)
_computing_cell_refinement 'Bruker SMART'
_computing_data_collection 'Bruker SMART'
_computing_data_reduction 'Bruker SAINT'
_computing_molecular_graphics 'Bruker SHELXTL'
_computing_publication_material 'Bruker SHELXTL'
_computing_structure_refinement 'SHELXL-97 (Sheldrick, 2008)'
_computing_structure_solution 'SHELXS-97 (Sheldrick, 2008)'
_diffrn_ambient_temperature 100(2)
_diffrn_measured_fraction_theta_full 0.955
_diffrn_measured_fraction_theta_max 0.955
_diffrn_measurement_device_type 'CCD area detector'
_diffrn_measurement_method 'phi and omega scans'
_diffrn_radiation_monochromator graphite
_diffrn_radiation_source 'fine-focus sealed tube'
_diffrn_radiation_type CuK\a
_diffrn_radiation_wavelength 1.54178
_diffrn_reflns_av_R_equivalents 0.0000
_diffrn_reflns_av_sigmaI/netI 0.0389
_diffrn_reflns_limit_h_max 73
_diffrn_reflns_limit_h_min -73
_diffrn_reflns_limit_k_max 20
_diffrn_reflns_limit_k_min 0
_diffrn_reflns_limit_l_max 40
_diffrn_reflns_limit_l_min 0
_diffrn_reflns_number 30890
_diffrn_reflns_theta_full 54.31
_diffrn_reflns_theta_max 54.31
_diffrn_reflns_theta_min 8.37
_exptl_absorpt_coefficient_mu 7.104
_exptl_absorpt_correction_T_max 0.5673
_exptl_absorpt_correction_T_min 0.4362
_exptl_absorpt_correction_type multi-scan
_exptl_absorpt_process_details SADABS
_exptl_crystal_colour colorless
_exptl_crystal_density_diffrn 1.246
_exptl_crystal_description plate
_exptl_crystal_F_000 20036
_exptl_crystal_size_max 0.14
_exptl_crystal_size_mid 0.11
_exptl_crystal_size_min 0.09
_platon_squeeze_details
;
;
_refine_diff_density_max 2.204
_refine_diff_density_min -1.066
_refine_diff_density_rms 0.136
_refine_ls_extinction_method SHELXTL
_refine_ls_goodness_of_fit_ref 1.090
_refine_ls_hydrogen_treatment constr
_refine_ls_matrix_type full
_refine_ls_number_parameters 2508
_refine_ls_number_reflns 30890
_refine_ls_number_restraints 1
_refine_ls_restrained_S_all 1.090
_refine_ls_R_factor_all 0.0907
_refine_ls_R_factor_gt 0.0814
_refine_ls_shift/su_max 0.002
_refine_ls_shift/su_mean 0.000
_refine_ls_structure_factor_coef Fsqd
_refine_ls_weighting_details 'calc w=1/[\s^2^(Fo^2^)+(0.1644P)^2^+310.2651P] where P=(Fo^2^+2Fc^2^)/3'
_refine_ls_weighting_scheme calc
_refine_ls_wR_factor_gt 0.2373
_refine_ls_wR_factor_ref 0.2485
_reflns_number_gt 25257
_reflns_number_total 30890
_reflns_threshold_expression >2sigma(I)
_cod_data_source_file ic302840x_si_002_03.cif
_cod_data_source_block DMF@[Ag4[tppepb]4]I4
_cod_original_sg_symbol_H-M 'C 2/c'
_cod_database_code 4335428

loop_
_symmetry_equiv_pos_as_xyz
'x, y, z'
'-x, y, -z+1/2'
'x+1/2, y+1/2, z'
'-x+1/2, y+1/2, -z+1/2'
'-x, -y, -z'
'x, -y, z-1/2'
'-x+1/2, -y+1/2, -z'
'x+1/2, -y+1/2, z-1/2'

loop_
_atom_site_label
_atom_site_type_symbol
_atom_site_fract_x
_atom_site_fract_y
_atom_site_fract_z
_atom_site_U_iso_or_equiv
_atom_site_adp_type
_atom_site_occupancy
_atom_site_symmetry_multiplicity
_atom_site_calc_flag
_atom_site_refinement_flags
_atom_site_disorder_assembly
_atom_site_disorder_group
I1 I 0.220770(8) 2.01730(3) 0.788680(14) 0.0579(2) Uani 1 1 d . . .
Ag2 Ag 0.325807(8) 1.18004(3) 1.076891(15) 0.04633(19) Uani 1 1 d . . .
Ag1 Ag 0.249316(9) 1.92757(3) 0.809661(16) 0.0522(2) Uani 1 1 d . . .
Ag3 Ag 0.409516(9) 1.21322(4) 0.619355(16) 0.0539(2) Uani 1 1 d . . .
I3 I 0.419258(10) 1.15446(4) 0.557294(17) 0.0760(2) Uani 1 1 d . . .
Ag4 Ag 0.518392(10) 1.80401(5) 0.92971(2) 0.0771(3) Uani 1 1 d . A .
I4 I 0.553404(11) 1.85735(5) 0.94938(2) 0.0989(3) Uani 1 1 d . . .
I2 I 0.306801(11) 1.10678(5) 1.12599(2) 0.0943(3) Uani 1 1 d . . .
P4 P 0.30294(3) 1.26536(10) 1.04902(5) 0.0404(5) Uani 1 1 d . . .
P5 P 0.35153(3) 1.25667(12) 1.10364(5) 0.0467(5) Uani 1 1 d . . .
P7 P 0.38470(3) 1.30141(13) 0.60299(6) 0.0517(6) Uani 1 1 d . . .
P1 P 0.28123(3) 1.98444(11) 0.81618(5) 0.0467(5) Uani 1 1 d . . .
P2 P 0.24886(3) 1.83574(12) 0.76350(6) 0.0505(5) Uani 1 1 d . . .
P6 P 0.33690(3) 1.11061(11) 1.02760(6) 0.0508(6) Uani 1 1 d . . .
P3 P 0.24503(3) 1.85147(12) 0.86200(6) 0.0536(6) Uani 1 1 d . . .
P8 P 0.39874(3) 1.12970(13) 0.66304(6) 0.0540(6) Uani 1 1 d . . .
P10 P 0.51226(3) 1.72177(16) 0.97783(7) 0.0679(7) Uani 1 1 d . . .
P9 P 0.43700(3) 1.27740(15) 0.64697(7) 0.0656(7) Uani 1 1 d . . .
P11 P 0.49148(5) 1.8864(2) 0.92010(10) 0.1000(12) Uani 1 1 d . . .
P12 P 0.52402(4) 1.7315(2) 0.87665(9) 0.0934(10) Uani 1 1 d . . .
C1 C 0.28806(11) 1.3148(4) 1.0776(2) 0.0421(19) Uani 1 1 d . . .
C2 C 0.35899(11) 1.5114(4) 1.0024(2) 0.046(2) Uani 1 1 d . . .
H2 H 0.3704 1.5283 1.0139 0.055 Uiso 1 1 calc R . .
C3 C 0.37900(11) 1.7202(5) 0.9347(2) 0.047(2) Uani 1 1 d . . .
H3 H 0.3851 1.7604 0.9276 0.057 Uiso 1 1 calc R . .
C4 C 0.31489(12) 1.3285(5) 1.0275(2) 0.043(2) Uani 1 1 d . . .
C5 C 0.35168(11) 1.5432(4) 0.9718(2) 0.046(2) Uani 1 1 d . . .
C6 C 0.32285(12) 1.8591(4) 0.8775(2) 0.051(2) Uani 1 1 d . . .
C8 C 0.31627(15) 1.4992(5) 0.8317(2) 0.061(3) Uani 1 1 d . . .
C9 C 0.37713(13) 1.3219(5) 0.9868(2) 0.058(2) Uani 1 1 d . . .
H9 H 0.3636 1.3177 0.9858 0.069 Uiso 1 1 calc R . .
C10 C 0.35034(11) 1.6567(4) 0.9424(2) 0.046(2) Uani 1 1 d . . .
H10 H 0.3368 1.6528 0.9403 0.056 Uiso 1 1 calc R . .
C11 C 0.32352(14) 1.4845(5) 0.7990(2) 0.059(3) Uani 1 1 d . . .
H11 H 0.3214 1.5150 0.7801 0.071 Uiso 1 1 calc R . .
C12 C 0.35883(11) 1.7147(5) 0.9305(2) 0.047(2) Uani 1 1 d . . .
C13 C 0.38107(11) 1.6106(5) 0.9600(2) 0.051(2) Uani 1 1 d . . .
H13 H 0.3887 1.5745 0.9694 0.062 Uiso 1 1 calc R . .
C14 C 0.34199(13) 1.8565(5) 0.8704(2) 0.054(2) Uani 1 1 d . . .
H14 H 0.3470 1.8857 0.8534 0.065 Uiso 1 1 calc R . .
C15 C 0.26695(13) 1.3137(5) 1.1247(2) 0.056(2) Uani 1 1 d . . .
H15 H 0.2599 1.2891 1.1410 0.067 Uiso 1 1 calc R . .
C16 C 0.28936(14) 1.5769(5) 0.8127(2) 0.058(2) Uani 1 1 d . . .
H16 H 0.2871 1.5499 0.7924 0.070 Uiso 1 1 calc R . .
C17 C 0.39396(11) 1.3778(5) 0.5826(2) 0.050(2) Uani 1 1 d . . .
C18 C 0.36115(11) 1.6031(5) 0.9576(2) 0.050(2) Uani 1 1 d . . .
C19 C 0.33184(12) 1.4210(5) 0.7291(2) 0.050(2) Uani 1 1 d . . .
H19 H 0.3198 1.4433 0.7292 0.061 Uiso 1 1 calc R . .
C20 C 0.32575(12) 1.4632(5) 0.9700(2) 0.052(2) Uani 1 1 d . . .
H20 H 0.3142 1.4464 0.9589 0.062 Uiso 1 1 calc R . .
C21 C 0.30935(14) 1.9039(5) 0.8574(2) 0.056(2) Uani 1 1 d . . .
C22 C 0.25826(13) 1.7765(5) 0.8592(2) 0.053(2) Uani 1 1 d . . .
C23 C 0.34101(12) 1.3318(5) 1.1226(2) 0.049(2) Uani 1 1 d . . .
C24 C 0.32475(12) 1.3237(5) 1.1409(2) 0.050(2) Uani 1 1 d . . .
H24 H 0.3191 1.2802 1.1428 0.060 Uiso 1 1 calc R . .
C25 C 0.35347(12) 1.8112(5) 0.8882(2) 0.049(2) Uani 1 1 d . . .
H25 H 0.3667 1.8094 0.8832 0.059 Uiso 1 1 calc R . .
C26 C 0.33900(13) 1.4023(5) 0.6981(2) 0.057(2) Uani 1 1 d . . .
H26 H 0.3317 1.4116 0.6770 0.068 Uiso 1 1 calc R . .
C27 C 0.45065(11) 1.6829(5) 0.9673(2) 0.052(2) Uani 1 1 d . A .
C28 C 0.30459(13) 1.5614(5) 0.8367(2) 0.054(2) Uani 1 1 d . . .
C29 C 0.28374(13) 2.0683(4) 0.8368(2) 0.050(2) Uani 1 1 d . . .
C30 C 0.28225(13) 1.1649(5) 1.0146(2) 0.057(2) Uani 1 1 d . . .
H30 H 0.2883 1.1364 1.0318 0.069 Uiso 1 1 calc R . .
C31 C 0.33351(11) 1.4315(4) 1.0000(2) 0.0409(19) Uani 1 1 d . . .
C32 C 0.27790(12) 1.2802(5) 1.1018(2) 0.052(2) Uani 1 1 d . . .
H32 H 0.2785 1.2322 1.1025 0.062 Uiso 1 1 calc R . .
C33 C 0.33714(16) 1.3807(5) 0.8225(2) 0.073(3) Uani 1 1 d . . .
H33 H 0.3444 1.3407 0.8194 0.088 Uiso 1 1 calc R . .
C34 C 0.32383(11) 1.3759(4) 1.0149(2) 0.0426(19) Uani 1 1 d . . .
C35 C 0.38737(12) 1.3154(5) 1.0181(2) 0.051(2) Uani 1 1 d . . .
C36 C 0.26955(14) 1.1380(5) 0.9895(3) 0.068(3) Uani 1 1 d . . .
H36 H 0.2665 1.0913 0.9900 0.081 Uiso 1 1 calc R . .
C37 C 0.29519(15) 1.6543(5) 0.8726(2) 0.063(3) Uani 1 1 d . . .
H37 H 0.2971 1.6806 0.8933 0.076 Uiso 1 1 calc R . .
C38 C 0.33467(12) 1.5185(5) 0.9563(2) 0.057(2) Uani 1 1 d . . .
H38 H 0.3291 1.5400 0.9361 0.069 Uiso 1 1 calc R . .
C39 C 0.33651(14) 1.1591(5) 0.9894(2) 0.054(2) Uani 1 1 d . . .
C40 C 0.29838(13) 1.9369(4) 0.8408(2) 0.050(2) Uani 1 1 d . . .
C41 C 0.36167(12) 1.0836(4) 1.0336(2) 0.049(2) Uani 1 1 d . . .
C42 C 0.26619(13) 1.3829(5) 1.1240(2) 0.055(2) Uani 1 1 d . . .
H42 H 0.2587 1.4064 1.1401 0.065 Uiso 1 1 calc R . .
C43 C 0.43356(13) 1.3791(6) 0.8614(2) 0.065(3) Uani 1 1 d . . .
H43 H 0.4394 1.3881 0.8400 0.079 Uiso 1 1 calc R . .
C44 C 0.32741(11) 1.7741(5) 0.9213(2) 0.056(2) Uani 1 1 d . . .
H44 H 0.3226 1.7467 0.9393 0.067 Uiso 1 1 calc R . .
C45 C 0.34726(16) 1.3000(5) 0.8866(2) 0.065(3) Uani 1 1 d . . .
H45 H 0.3570 1.3033 0.8702 0.078 Uiso 1 1 calc R . .
C46 C 0.33580(13) 1.1987(5) 0.9653(2) 0.054(2) Uani 1 1 d . . .
C47 C 0.37668(13) 1.3008(5) 1.0492(3) 0.056(2) Uani 1 1 d . . .
C48 C 0.40660(13) 1.3396(6) 0.9569(2) 0.063(3) Uani 1 1 d . . .
C49 C 0.28614(11) 1.2337(4) 1.0147(2) 0.0435(19) Uani 1 1 d . . .
C50 C 0.27518(13) 2.1223(4) 0.8191(2) 0.048(2) Uani 1 1 d . . .
H50 H 0.2682 2.1155 0.7975 0.058 Uiso 1 1 calc R . .
C51 C 0.36819(14) 1.2253(5) 1.1381(2) 0.060(2) Uani 1 1 d . . .
C52 C 0.28019(13) 1.6698(4) 0.8483(2) 0.053(2) Uani 1 1 d . . .
C53 C 0.34680(11) 1.7679(4) 0.9131(2) 0.046(2) Uani 1 1 d . . .
C54 C 0.36678(11) 1.2881(5) 1.0730(2) 0.048(2) Uani 1 1 d . . .
C55 C 0.37163(13) 1.3348(5) 0.6376(3) 0.056(2) Uani 1 1 d . . .
C56 C 0.32006(16) 1.4555(5) 0.8592(2) 0.068(3) Uani 1 1 d . . .
H56 H 0.3159 1.4672 0.8817 0.082 Uiso 1 1 calc R . .
C57 C 0.43969(12) 1.4158(6) 0.8914(3) 0.068(3) Uani 1 1 d . . .
C58 C 0.41119(11) 1.6743(5) 0.9545(2) 0.044(2) Uani 1 1 d . . .
C59 C 0.23083(15) 1.7738(6) 0.7726(3) 0.068(3) Uani 1 1 d . . .
C60 C 0.31540(12) 1.8192(5) 0.9038(2) 0.056(2) Uani 1 1 d . . .
H60 H 0.3023 1.8231 0.9094 0.067 Uiso 1 1 calc R . .
C61 C 0.27742(12) 1.2753(5) 0.9897(2) 0.053(2) Uani 1 1 d . . .
H61 H 0.2797 1.3226 0.9904 0.063 Uiso 1 1 calc R . .
C62 C 0.28719(13) 1.3849(5) 1.0765(2) 0.053(2) Uani 1 1 d . . .
H62 H 0.2939 1.4098 1.0598 0.064 Uiso 1 1 calc R . .
C63 C 0.27611(15) 1.4175(5) 1.1006(3) 0.068(3) Uani 1 1 d . . .
H63 H 0.2755 1.4655 1.1005 0.082 Uiso 1 1 calc R . .
C64 C 0.35013(11) 1.4569(4) 1.0158(2) 0.046(2) Uani 1 1 d . . .
H64 H 0.3555 1.4359 1.0363 0.055 Uiso 1 1 calc R . .
C65 C 0.44295(13) 1.6273(6) 0.9488(3) 0.072(3) Uani 1 1 d . . .
H65 H 0.4510 1.5926 0.9405 0.087 Uiso 1 1 calc R . .
C66 C 0.41896(12) 1.7260(5) 0.9723(3) 0.060(2) Uani 1 1 d . A .
H66 H 0.4108 1.7604 0.9805 0.072 Uiso 1 1 calc R . .
C67 C 0.39565(13) 1.4972(6) 0.5718(2) 0.064(3) Uani 1 1 d . . .
H67 H 0.3921 1.5420 0.5775 0.077 Uiso 1 1 calc R . .
C68 C 0.30711(16) 1.6009(5) 0.8665(2) 0.069(3) Uani 1 1 d . . .
H68 H 0.3173 1.5907 0.8831 0.083 Uiso 1 1 calc R . .
C70 C 0.35649(11) 1.3701(4) 0.6963(2) 0.0434(19) Uani 1 1 d . . .
C71 C 0.33182(16) 1.3437(5) 0.8839(2) 0.064(3) Uani 1 1 d . . .
C72 C 0.25829(15) 1.8431(5) 0.6925(3) 0.065(3) Uani 1 1 d . . .
H72 H 0.2710 1.8309 0.7003 0.077 Uiso 1 1 calc R . .
C73 C 0.43094(12) 1.4007(6) 0.9231(2) 0.064(3) Uani 1 1 d . . .
H73 H 0.4350 1.4239 0.9439 0.077 Uiso 1 1 calc R . .
C74 C 0.38863(12) 1.4424(5) 0.5896(2) 0.056(2) Uani 1 1 d . . .
H74 H 0.3798 1.4501 0.6072 0.068 Uiso 1 1 calc R . .
C75 C 0.39005(11) 1.6677(5) 0.9493(2) 0.048(2) Uani 1 1 d . . .
C76 C 0.36694(16) 1.3573(6) 0.7268(3) 0.080(3) Uani 1 1 d . . .
H76 H 0.3792 1.3366 0.7262 0.096 Uiso 1 1 calc R . .
C77 C 0.27773(14) 1.6311(5) 0.8186(2) 0.059(2) Uani 1 1 d . . .
H77 H 0.2677 1.6420 0.8018 0.071 Uiso 1 1 calc R . .
C78 C 0.42317(13) 1.6245(6) 0.9430(3) 0.065(3) Uani 1 1 d . . .
H78 H 0.4177 1.5870 0.9306 0.078 Uiso 1 1 calc R . .
C79 C 0.38688(13) 1.3346(5) 0.9565(3) 0.062(3) Uani 1 1 d . . .
H79 H 0.3797 1.3401 0.9350 0.075 Uiso 1 1 calc R . .
C80 C 0.40660(12) 1.3669(5) 0.5563(2) 0.057(2) Uani 1 1 d . . .
H80 H 0.4104 1.3220 0.5512 0.068 Uiso 1 1 calc R . .
C81 C 0.36582(12) 1.2757(5) 0.5717(2) 0.054(2) Uani 1 1 d . . .
C82 C 0.41373(14) 1.4195(7) 0.5374(3) 0.070(3) Uani 1 1 d . . .
H82 H 0.4223 1.4115 0.5194 0.084 Uiso 1 1 calc R . .
C83 C 0.31654(13) 1.3789(5) 1.1568(2) 0.056(2) Uani 1 1 d . . .
H83 H 0.3053 1.3731 1.1694 0.067 Uiso 1 1 calc R . .
C84 C 0.33399(14) 1.4247(5) 0.7943(2) 0.061(3) Uani 1 1 d . . .
C85 C 0.35485(14) 1.3211(6) 0.5518(3) 0.069(3) Uani 1 1 d . . .
H85 H 0.3572 1.3681 0.5547 0.083 Uiso 1 1 calc R . .
C86 C 0.26791(14) 1.7285(5) 0.8543(2) 0.057(2) Uani 1 1 d . . .
C87 C 0.41123(13) 1.3166(6) 0.8941(2) 0.062(3) Uani 1 1 d . . .
H87 H 0.4019 1.2819 0.8951 0.075 Uiso 1 1 calc R . .
C88 C 0.31868(15) 1.2883(5) 0.9338(2) 0.063(3) Uani 1 1 d . . .
H88 H 0.3087 1.2845 0.9497 0.076 Uiso 1 1 calc R . .
C89 C 0.34908(16) 1.3959(5) 1.1202(3) 0.069(3) Uani 1 1 d . . .
H89 H 0.3603 1.4016 1.1075 0.083 Uiso 1 1 calc R . .
C90 C 0.47097(13) 1.6885(5) 0.9731(3) 0.060(2) Uani 1 1 d . . .
C91 C 0.5298(4) 1.7200(16) 1.0464(8) 0.127(7) Uani 0.50 1 d PG A 2
H91 H 0.5379 1.6853 1.0386 0.153 Uiso 0.50 1 calc PR A 2
C1Z C 0.5317(3) 1.7427(15) 1.0807(7) 0.127(7) Uani 0.50 1 d PG A 2
H1Z H 0.5412 1.7236 1.0964 0.153 Uiso 0.50 1 calc PR A 2
C16A C 0.5198(3) 1.7936(14) 1.0922(5) 0.127(7) Uani 0.50 1 d PG A 2
H16A H 0.5211 1.8091 1.1156 0.153 Uiso 0.50 1 calc PR A 2
C43A C 0.5059(3) 1.8216(13) 1.0692(5) 0.127(7) Uani 0.50 1 d PG A 2
H43A H 0.4978 1.8564 1.0770 0.153 Uiso 0.50 1 calc PR A 2
C246 C 0.5040(3) 1.7989(14) 1.0348(5) 0.127(7) Uani 0.50 1 d PG A 2
H246 H 0.4945 1.8181 1.0192 0.153 Uiso 0.50 1 calc PR A 2
C186 C 0.5159(3) 1.7481(16) 1.0234(6) 0.127(7) Uani 0.50 1 d PG A 2
C92 C 0.45382(12) 1.4699(6) 0.8888(3) 0.069(3) Uani 1 1 d . . .
C93 C 0.52424(13) 1.6400(7) 0.9752(3) 0.074(3) Uani 1 1 d . A .
C94 C 0.48264(15) 1.5290(8) 0.9104(4) 0.091(4) Uani 1 1 d . . .
H94 H 0.4926 1.5351 0.9280 0.109 Uiso 1 1 calc R . .
C95 C 0.37393(13) 1.1033(5) 0.6556(2) 0.054(2) Uani 1 1 d . . .
C96 C 0.31747(16) 1.3372(5) 0.9069(2) 0.069(3) Uani 1 1 d . . .
H96 H 0.3066 1.3659 0.9046 0.083 Uiso 1 1 calc R . .
C97 C 0.24466(13) 1.8500(5) 0.7163(2) 0.056(2) Uani 1 1 d . . .
C98 C 0.39936(14) 1.1629(5) 0.7055(2) 0.063(3) Uani 1 1 d . . .
C99 C 0.37185(16) 1.2616(6) 1.1697(3) 0.075(3) Uani 1 1 d . . .
H99 H 0.3655 1.3033 1.1735 0.090 Uiso 1 1 calc R . .
C100 C 0.48804(13) 1.6979(5) 0.9780(3) 0.061(2) Uani 1 1 d . A .
C101 C 0.34030(15) 1.2998(7) 0.5275(3) 0.076(3) Uani 1 1 d . . .
H101 H 0.3327 1.3315 0.5143 0.091 Uiso 1 1 calc R . .
C102 C 0.34195(13) 1.4078(5) 0.7604(2) 0.053(2) Uani 1 1 d . . .
C103 C 0.33453(14) 1.2457(5) 0.9369(2) 0.057(2) Uani 1 1 d . . .
C104 C 0.22153(15) 1.8213(6) 0.8732(3) 0.066(3) Uani 1 1 d . . .
C105 C 0.29296(19) 2.0782(5) 0.8692(3) 0.084(4) Uani 1 1 d . . .
H105 H 0.2984 2.0409 0.8818 0.100 Uiso 1 1 calc R . .
C106 C 0.26151(14) 1.1780(6) 0.9644(3) 0.066(3) Uani 1 1 d . . .
H106 H 0.2531 1.1587 0.9468 0.080 Uiso 1 1 calc R . .
C107 C 0.32984(16) 1.3945(5) 0.8551(2) 0.066(3) Uani 1 1 d . . .
C108 C 0.41274(14) 1.0520(5) 0.6679(3) 0.066(3) Uani 1 1 d . . .
C109 C 0.26530(13) 1.2479(6) 0.9636(2) 0.062(3) Uani 1 1 d . . .
H109 H 0.2597 1.2756 0.9456 0.075 Uiso 1 1 calc R . .
C110 C 0.35970(16) 1.1504(6) 0.6620(3) 0.074(3) Uani 1 1 d . . .
H110 H 0.3631 1.1930 0.6719 0.089 Uiso 1 1 calc R . .
C111 C 0.36438(11) 1.3512(4) 0.6640(2) 0.045(2) Uani 1 1 d . . .
C112 C 0.41402(14) 1.2924(6) 0.8295(2) 0.068(3) Uani 1 1 d . . .
C113 C 0.2541(2) 1.8534(5) 0.6577(3) 0.082(4) Uani 1 1 d . . .
H113 H 0.2639 1.8493 0.6414 0.098 Uiso 1 1 calc R . .
C114 C 0.28664(17) 2.1969(5) 0.8654(3) 0.075(3) Uani 1 1 d . . .
H114 H 0.2879 2.2411 0.8750 0.090 Uiso 1 1 calc R . .
C115 C 0.28632(15) 1.7692(6) 0.7672(3) 0.070(3) Uani 1 1 d . . .
C116 C 0.37803(17) 1.1670(5) 1.1319(3) 0.081(4) Uani 1 1 d . . .
H116 H 0.3760 1.1441 1.1102 0.097 Uiso 1 1 calc R . .
C117 C 0.41958(14) 1.3313(6) 0.8617(2) 0.067(3) Uani 1 1 d . B .
C118 C 0.1997(2) 1.7357(8) 0.8917(4) 0.111(5) Uani 1 1 d . . .
H118 H 0.1973 1.6903 0.8982 0.133 Uiso 1 1 calc R . .
C119 C 0.36899(15) 1.0436(6) 0.6415(3) 0.072(3) Uani 1 1 d . . .
H119 H 0.3786 1.0115 0.6366 0.086 Uiso 1 1 calc R . .
C121 C 0.38996(15) 1.5328(7) 0.7118(4) 0.089(4) Uani 1 1 d . . .
H121 H 0.3800 1.5604 0.7016 0.107 Uiso 1 1 calc R . .
C122 C 0.39617(14) 1.5441(8) 0.7459(4) 0.104(5) Uani 1 1 d . . .
C123 C 0.34881(15) 1.2517(5) 0.9128(2) 0.062(3) Uani 1 1 d . . .
H123 H 0.3596 1.2225 0.9144 0.075 Uiso 1 1 calc R . .
C124 C 0.36597(15) 1.0262(6) 1.0508(3) 0.080(3) Uani 1 1 d . . .
H124 H 0.3559 0.9986 1.0588 0.097 Uiso 1 1 calc R . .
C125 C 0.40729(14) 1.3206(6) 1.0193(3) 0.073(3) Uani 1 1 d . . .
H125 H 0.4144 1.3156 1.0410 0.087 Uiso 1 1 calc R . .
C126 C 0.33375(17) 1.7243(6) 0.8070(3) 0.083(3) Uani 1 1 d . . .
H126 H 0.3404 1.7264 0.8292 0.100 Uiso 1 1 calc R . .
C127 C 0.33554(17) 1.0729(7) 0.6385(3) 0.082(3) Uani 1 1 d . . .
H127 H 0.3226 1.0628 0.6317 0.099 Uiso 1 1 calc R . .
C128 C 0.42088(15) 1.0274(6) 0.6377(4) 0.081(3) Uani 1 1 d . . .
H128 H 0.4188 1.0493 0.6157 0.098 Uiso 1 1 calc R . .
C129 C 0.45319(16) 1.5136(8) 0.8605(3) 0.090(4) Uani 1 1 d . . .
H129 H 0.4430 1.5098 0.8431 0.107 Uiso 1 1 calc R . .
C130 C 0.41652(12) 1.3522(6) 0.9241(2) 0.063(3) Uani 1 1 d . . .
C131 C 0.37600(17) 1.1260(6) 1.0253(4) 0.091(4) Uani 1 1 d . . .
H131 H 0.3730 1.1676 1.0139 0.109 Uiso 1 1 calc R . .
C132 C 0.46686(16) 1.5620(8) 0.8570(3) 0.090(4) Uani 1 1 d . . .
H132 H 0.4663 1.5898 0.8368 0.108 Uiso 1 1 calc R . .
C133 C 0.35954(18) 1.3748(7) 0.7587(2) 0.092(4) Uani 1 1 d . . .
H133 H 0.3666 1.3640 0.7798 0.110 Uiso 1 1 calc R . .
C134 C 0.42798(15) 1.3455(7) 0.6703(3) 0.084(4) Uani 1 1 d . . .
C135 C 0.29304(19) 1.9953(5) 0.7753(3) 0.071(3) Uani 1 1 d . . .
C136 C 0.22636(15) 1.8683(6) 0.7047(3) 0.070(3) Uani 1 1 d . . .
H136 H 0.2167 1.8742 0.7211 0.084 Uiso 1 1 calc R . .
C137 C 0.27702(14) 2.1873(5) 0.8336(2) 0.058(2) Uani 1 1 d . . .
H137 H 0.2716 2.2249 0.8214 0.070 Uiso 1 1 calc R . .
C138 C 0.39751(17) 1.4838(8) 0.6923(4) 0.094(4) Uani 1 1 d . . .
H138 H 0.3929 1.4782 0.6687 0.113 Uiso 1 1 calc R . .
C139 C 0.23289(19) 1.7056(6) 0.7663(3) 0.075(3) Uani 1 1 d . . .
H139 H 0.2441 1.6897 0.7559 0.090 Uiso 1 1 calc R . .
C140 C 0.40811(14) 1.4847(7) 0.5455(3) 0.073(3) Uani 1 1 d . . .
H140 H 0.4129 1.5216 0.5326 0.087 Uiso 1 1 calc R . .
C141 C 0.45229(14) 1.2334(6) 0.6803(3) 0.126(2) Uani 1 1 d G . .
C233 C 0.46265(15) 1.2683(5) 0.7065(3) 0.126(2) Uani 1 1 d G . .
H233 H 0.4623 1.3163 0.7070 0.151 Uiso 1 1 calc R . .
C33A C 0.47349(13) 1.2331(6) 0.7319(2) 0.126(2) Uani 1 1 d G . .
H33A H 0.4806 1.2570 0.7498 0.151 Uiso 1 1 calc R . .
C242 C 0.47396(13) 1.1629(6) 0.7312(2) 0.126(2) Uani 1 1 d G . .
H242 H 0.4814 1.1388 0.7485 0.151 Uiso 1 1 calc R . .
C236 C 0.46360(15) 1.1279(5) 0.7050(3) 0.126(2) Uani 1 1 d G . .
H236 H 0.4639 1.0799 0.7045 0.151 Uiso 1 1 calc R . .
C203 C 0.45276(14) 1.1632(6) 0.6796(2) 0.126(2) Uani 1 1 d G . .
H203 H 0.4457 1.1393 0.6617 0.151 Uiso 1 1 calc R . .
C142 C 0.54702(18) 1.6896(8) 0.8710(4) 0.095(4) Uani 1 1 d . A .
C143 C 0.32456(16) 1.4417(6) 1.1544(3) 0.077(3) Uani 1 1 d . . .
H143 H 0.3188 1.4789 1.1655 0.092 Uiso 1 1 calc R . .
C144 C 0.40156(15) 1.1913(6) 0.7338(3) 0.067(3) Uani 1 1 d . B .
C145 C 0.34787(17) 1.1859(7) 0.5439(4) 0.090(4) Uani 1 1 d . . .
H145 H 0.3451 1.1390 0.5416 0.108 Uiso 1 1 calc R . .
C146 C 0.43872(12) 1.7312(5) 0.9794(3) 0.063(3) Uani 1 1 d . . .
H146 H 0.4438 1.7682 0.9926 0.076 Uiso 1 1 calc R A .
C147 C 0.27063(15) 1.7914(5) 0.7646(3) 0.061(2) Uani 1 1 d . . .
C148 C 0.30562(15) 1.7445(6) 0.7706(3) 0.079(3) Uani 1 1 d . . .
C149 C 0.38547(16) 1.0058(6) 1.0575(4) 0.091(4) Uani 1 1 d . . .
H149 H 0.3884 0.9640 1.0687 0.109 Uiso 1 1 calc R . .
C151 C 0.20653(14) 1.8688(6) 0.8732(3) 0.070(3) Uani 1 1 d . . .
H151 H 0.2088 1.9143 0.8667 0.085 Uiso 1 1 calc R . .
C152 C 0.36202(14) 1.2061(6) 0.5673(3) 0.075(3) Uani 1 1 d . . .
H152 H 0.3693 1.1736 0.5806 0.090 Uiso 1 1 calc R . .
C153 C 0.34099(17) 1.4520(6) 1.1360(3) 0.082(3) Uani 1 1 d . . .
H153 H 0.3465 1.4957 1.1343 0.099 Uiso 1 1 calc R . .
C154 C 0.48134(15) 1.5715(8) 0.8819(4) 0.092(4) Uani 1 1 d . A .
C155 C 0.56315(18) 1.7277(8) 0.8773(4) 0.102(4) Uani 1 1 d . . .
H155 H 0.5621 1.7732 0.8849 0.123 Uiso 1 1 calc R A .
C156 C 0.49552(17) 1.6242(9) 0.8780(4) 0.109(5) Uani 1 1 d . . .
C158 C 0.25900(18) 1.9541(7) 0.9042(3) 0.087(3) Uani 1 1 d . . .
H158 H 0.2578 1.9808 0.8836 0.104 Uiso 1 1 calc R . .
C159 C 0.51798(14) 1.5838(7) 0.9920(3) 0.083(4) Uani 1 1 d . . .
H159 H 0.5072 1.5873 1.0060 0.100 Uiso 1 1 calc R A .
C160 C 0.2943(2) 2.1425(6) 0.8832(3) 0.093(4) Uani 1 1 d . . .
H160 H 0.3007 2.1490 0.9055 0.111 Uiso 1 1 calc R . .
C161 C 0.34039(16) 1.1350(8) 0.6537(3) 0.090(4) Uani 1 1 d . . .
H161 H 0.3307 1.1667 0.6584 0.108 Uiso 1 1 calc R . .
C162 C 0.38910(15) 1.6016(7) 0.7660(4) 0.098(4) Uani 1 1 d . . .
C163 C 0.25443(15) 1.8866(5) 0.9029(3) 0.068(3) Uani 1 1 d . . .
C164 C 0.32453(16) 1.0329(5) 1.0136(3) 0.078(3) Uani 1 1 d . . .
C165 C 0.21795(17) 1.7543(7) 0.8832(3) 0.087(4) Uani 1 1 d . . .
H165 H 0.2280 1.7219 0.8840 0.105 Uiso 1 1 calc R . .
C166 C 0.34327(16) 1.6974(7) 0.7787(3) 0.089(4) Uani 1 1 d . . .
C167 C 0.39923(14) 1.0452(7) 1.0478(3) 0.086(4) Uani 1 1 d . . .
H167 H 0.4122 1.0308 1.0505 0.103 Uiso 1 1 calc R . .
C168 C 0.52711(16) 1.5217(7) 0.9891(4) 0.092(4) Uani 1 1 d . A .
H168 H 0.5228 1.4831 1.0012 0.110 Uiso 1 1 calc R . .
C169 C 0.3911(2) 1.1410(6) 1.1575(4) 0.111(5) Uani 1 1 d . . .
H169 H 0.3977 1.1000 1.1536 0.133 Uiso 1 1 calc R . .
C170 C 0.4161(2) 1.0205(7) 0.6991(4) 0.104(5) Uani 1 1 d . . .
H170 H 0.4104 1.0365 0.7195 0.125 Uiso 1 1 calc R . .
C171 C 0.31538(17) 0.9959(5) 1.0379(4) 0.092(4) Uani 1 1 d . . .
H171 H 0.3145 1.0129 1.0609 0.110 Uiso 1 1 calc R . .
C174 C 0.53971(15) 1.6352(9) 0.9544(3) 0.098(4) Uani 1 1 d . . .
H174 H 0.5441 1.6737 0.9423 0.118 Uiso 1 1 calc R A .
C175 C 0.41668(13) 1.3329(7) 0.9894(3) 0.080(4) Uani 1 1 d . . .
H175 H 0.4303 1.3370 0.9907 0.096 Uiso 1 1 calc R . .
C177 C 0.18506(19) 1.7820(9) 0.8909(4) 0.102(4) Uani 1 1 d . . .
H177 H 0.1725 1.7683 0.8959 0.122 Uiso 1 1 calc R . .
C178 C 0.42018(16) 1.3899(7) 0.6856(4) 0.094(4) Uani 1 1 d . . .
C179 C 0.2926(3) 1.9818(8) 0.7127(4) 0.119(6) Uani 1 1 d . . .
H179 H 0.2860 1.9693 0.6913 0.143 Uiso 1 1 calc R . .
C180 C 0.34935(17) 1.0277(7) 0.6337(3) 0.087(4) Uani 1 1 d . . .
H180 H 0.3460 0.9841 0.6249 0.104 Uiso 1 1 calc R . .
C181 C 0.38480(19) 1.2359(7) 1.1952(3) 0.096(4) Uani 1 1 d . . .
H181 H 0.3871 1.2590 1.2167 0.115 Uiso 1 1 calc R . .
C183 C 0.40492(15) 1.2241(5) 0.7667(2) 0.064(3) Uani 1 1 d . . .
C184 C 0.46917(14) 1.4765(7) 0.9137(3) 0.077(3) Uani 1 1 d . . .
H184 H 0.4705 1.4456 0.9326 0.092 Uiso 1 1 calc R . .
C185 C 0.5423(2) 1.5178(11) 0.9686(5) 0.113(6) Uani 1 1 d . . .
H185 H 0.5486 1.4756 0.9661 0.136 Uiso 1 1 calc R A .
C187 C 0.33742(17) 1.2308(7) 0.5234(3) 0.081(3) Uani 1 1 d . . .
H187 H 0.3282 1.2146 0.5064 0.097 Uiso 1 1 calc R . .
C188 C 0.4093(2) 1.7919(9) 0.8393(4) 0.114(5) Uani 1 1 d . . .
H188 H 0.3982 1.8160 0.8308 0.137 Uiso 1 1 calc R . .
C189 C 0.31535(17) 1.7475(6) 0.8038(3) 0.078(3) Uani 1 1 d . . .
H189 H 0.3092 1.7653 0.8234 0.093 Uiso 1 1 calc R . .
C191 C 0.3072(2) 0.9325(9) 1.0289(7) 0.137(8) Uani 1 1 d . . .
H191 H 0.3006 0.9068 1.0455 0.164 Uiso 1 1 calc R . .
C192 C 0.40138(17) 1.6354(8) 0.7905(4) 0.113(5) Uani 1 1 d . . .
H192 H 0.4142 1.6197 0.7939 0.136 Uiso 1 1 calc R . .
C193 C 0.41169(16) 1.4420(7) 0.7055(4) 0.105(5) Uani 1 1 d . . .
C194 C 0.2189(3) 1.6601(8) 0.7750(4) 0.123(6) Uani 1 1 d . . .
H194 H 0.2207 1.6131 0.7713 0.147 Uiso 1 1 calc R . .
C195 C 0.4389(2) 1.7198(10) 0.8706(4) 0.112(5) Uani 1 1 d . . .
H195 H 0.4485 1.6939 0.8829 0.134 Uiso 1 1 calc R . .
C197 C 0.39573(19) 1.6905(7) 0.8097(4) 0.105(5) Uani 1 1 d . . .
C199 C 0.31160(19) 2.0205(7) 0.7743(4) 0.092(4) Uani 1 1 d . . .
H199 H 0.3184 2.0343 0.7952 0.110 Uiso 1 1 calc R . .
C200 C 0.18878(17) 1.8492(8) 0.8826(3) 0.088(4) Uani 1 1 d . . .
H200 H 0.1788 1.8818 0.8835 0.106 Uiso 1 1 calc R . .
C201 C 0.2358(3) 1.8697(6) 0.6462(4) 0.101(5) Uani 1 1 d . . .
H201 H 0.2327 1.8753 0.6219 0.122 Uiso 1 1 calc R . .
C202 C 0.37022(17) 1.6234(7) 0.7629(3) 0.093(4) Uani 1 1 d . . .
H202 H 0.3615 1.6004 0.7472 0.112 Uiso 1 1 calc R . .
C204 C 0.46172(15) 1.2795(4) 0.5941(3) 0.120(2) Uani 1 1 d G . .
H204 H 0.4577 1.2339 0.5910 0.144 Uiso 1 1 calc R . .
C216 C 0.47545(14) 1.3062(5) 0.5729(2) 0.120(2) Uani 1 1 d G . .
H216 H 0.4808 1.2790 0.5555 0.144 Uiso 1 1 calc R . .
C9A C 0.48137(13) 1.3729(5) 0.5774(2) 0.120(2) Uani 1 1 d G . .
H9A H 0.4908 1.3912 0.5630 0.144 Uiso 1 1 calc R . .
C27A C 0.47355(14) 1.4128(4) 0.6030(3) 0.120(2) Uani 1 1 d G . .
H27A H 0.4776 1.4583 0.6060 0.144 Uiso 1 1 calc R . .
C198 C 0.45982(14) 1.3860(5) 0.6241(2) 0.120(2) Uani 1 1 d G . .
H198 H 0.4545 1.4133 0.6416 0.144 Uiso 1 1 calc R . .
C69 C 0.45390(14) 1.3193(5) 0.6196(3) 0.120(2) Uani 1 1 d G . .
C205 C 0.50737(19) 1.6666(10) 0.8743(4) 0.116(6) Uani 1 1 d . A .
C207 C 0.36363(17) 1.6765(7) 0.7815(3) 0.097(4) Uani 1 1 d . . .
C208 C 0.2026(3) 1.6831(11) 0.7891(6) 0.183(12) Uani 1 1 d . . .
H208 H 0.1930 1.6516 0.7950 0.219 Uiso 1 1 calc R . .
C209 C 0.3941(2) 1.1766(8) 1.1887(4) 0.120(6) Uani 1 1 d . . .
H209 H 0.4030 1.1591 1.2061 0.144 Uiso 1 1 calc R . .
C210 C 0.3976(2) 1.2630(10) 0.8228(4) 0.071(5) Uani 0.714(19) 1 d P B 1
H210 H 0.3882 1.2655 0.8399 0.086 Uiso 0.714(19) 1 calc PR B 1
C211 C 0.2574(3) 1.8490(7) 0.9330(3) 0.119(6) Uani 1 1 d . . .
H211 H 0.2554 1.8015 0.9323 0.143 Uiso 1 1 calc R . .
C213 C 0.2220(2) 1.8779(7) 0.6699(4) 0.096(4) Uani 1 1 d . . .
H213 H 0.2093 1.8903 0.6622 0.115 Uiso 1 1 calc R . .
C214 C 0.2841(3) 1.9768(5) 0.7443(3) 0.107(5) Uani 1 1 d . . .
H214 H 0.2714 1.9598 0.7445 0.129 Uiso 1 1 calc R . .
C215 C 0.37664(19) 1.7101(8) 0.8052(4) 0.114(5) Uani 1 1 d . . .
H215 H 0.3722 1.7471 0.8184 0.137 Uiso 1 1 calc R . .
C218 C 0.31366(18) 1.7069(9) 0.7447(4) 0.124(6) Uani 1 1 d . . .
H218 H 0.3060 1.6937 0.7246 0.149 Uiso 1 1 calc R . .
C219 C 0.4354(3) 0.9387(9) 0.6728(8) 0.147(8) Uani 1 1 d . . .
H219 H 0.4431 0.8989 0.6745 0.176 Uiso 1 1 calc R . .
C221 C 0.41835(19) 1.4534(10) 0.7399(5) 0.151(9) Uani 1 1 d . . .
H221 H 0.4284 1.4263 0.7500 0.181 Uiso 1 1 calc R . .
C222 C 0.3102(3) 2.0046(8) 0.7133(5) 0.120(6) Uani 1 1 d . . .
H222 H 0.3164 2.0067 0.6919 0.144 Uiso 1 1 calc R . .
C223 C 0.5832(2) 1.6332(11) 0.8640(5) 0.124(6) Uani 1 1 d . . .
H223 H 0.5956 1.6143 0.8619 0.148 Uiso 1 1 calc R A .
C226 C 0.40979(18) 1.7248(8) 0.8332(4) 0.105(5) Uani 1 1 d . . .
C227 C 0.5490(2) 1.6213(9) 0.8611(5) 0.119(5) Uani 1 1 d . . .
H227 H 0.5378 1.5948 0.8564 0.143 Uiso 1 1 calc R A .
C229 C 0.5815(2) 1.6996(10) 0.8725(4) 0.113(5) Uani 1 1 d . A .
H229 H 0.5926 1.7272 0.8753 0.136 Uiso 1 1 calc R . .
C231 C 0.3259(3) 1.0088(7) 0.9797(4) 0.122(6) Uani 1 1 d . . .
H231 H 0.3321 1.0343 0.9625 0.147 Uiso 1 1 calc R . .
C232 C 0.2653(2) 1.9835(7) 0.9360(3) 0.102(4) Uani 1 1 d . . .
H232 H 0.2684 2.0303 0.9368 0.122 Uiso 1 1 calc R . .
C234 C 0.3931(2) 1.2276(10) 0.7916(4) 0.074(5) Uani 0.714(19) 1 d P B 1
H234 H 0.3811 1.2056 0.7887 0.089 Uiso 0.714(19) 1 calc PR B 1
C235 C 0.33256(19) 1.6885(10) 0.7476(4) 0.135(7) Uani 1 1 d . . .
H235 H 0.3384 1.6693 0.7280 0.162 Uiso 1 1 calc R . .
C237 C 0.21364(19) 1.7963(8) 0.7870(4) 0.108(5) Uani 1 1 d . . .
H237 H 0.2119 1.8432 0.7912 0.130 Uiso 1 1 calc R . .
C239 C 0.39481(16) 1.1092(8) 1.0336(4) 0.109(5) Uani 1 1 d . . .
H239 H 0.4048 1.1406 1.0296 0.130 Uiso 1 1 calc R . .
C244 C 0.43206(19) 0.9699(8) 0.6411(6) 0.118(5) Uani 1 1 d . . .
H244 H 0.4376 0.9516 0.6210 0.142 Uiso 1 1 calc R . .
C245 C 0.3200(3) 2.0253(8) 0.7426(5) 0.118(5) Uani 1 1 d . . .
H245 H 0.3326 2.0431 0.7413 0.142 Uiso 1 1 calc R . .
C247 C 0.42415(18) 1.6881(9) 0.8511(4) 0.114(5) Uani 1 1 d . . .
H247 H 0.4239 1.6402 0.8499 0.137 Uiso 1 1 calc R . .
C250 C 0.3092(4) 0.9084(10) 0.9943(10) 0.189(15) Uani 1 1 d . . .
H250 H 0.3043 0.8651 0.9877 0.227 Uiso 1 1 calc R . .
C6A C 0.4105(2) 1.5033(10) 0.7595(5) 0.156(9) Uani 1 1 d . . .
H6A H 0.4151 1.5098 0.7830 0.187 Uiso 1 1 calc R . .
C7 C 0.4240(2) 1.8289(11) 0.8575(5) 0.148(8) Uani 1 1 d . . .
H7 H 0.4234 1.8767 0.8599 0.177 Uiso 1 1 calc R . .
C8A C 0.4281(4) 0.9640(10) 0.7005(6) 0.146(8) Uani 1 1 d . . .
H8A H 0.4310 0.9433 0.7226 0.175 Uiso 1 1 calc R . .
C10A C 0.5489(2) 1.5733(13) 0.9513(5) 0.127(6) Uani 1 1 d . A .
H10A H 0.5597 1.5694 0.9372 0.152 Uiso 1 1 calc R . .
C12A C 0.5668(2) 1.5921(10) 0.8581(5) 0.137(7) Uani 1 1 d . A .
H12A H 0.5680 1.5457 0.8522 0.165 Uiso 1 1 calc R . .
C13C C 0.2671(3) 1.9473(8) 0.9647(4) 0.130(7) Uani 1 1 d . . .
H13C H 0.2711 1.9682 0.9861 0.156 Uiso 1 1 calc R . .
C14A C 0.4394(2) 1.7913(10) 0.8719(5) 0.134(7) Uani 1 1 d . A .
C22A C 0.2632(3) 1.8789(9) 0.9637(4) 0.158(9) Uani 1 1 d . . .
H22A H 0.2645 1.8528 0.9845 0.190 Uiso 1 1 calc R . .
C25A C 0.4711(2) 1.8517(9) 0.8985(5) 0.138(7) Uani 1 1 d . A .
C26A C 0.4563(3) 1.8250(11) 0.8862(6) 0.167(9) Uani 1 1 d . . .
C30A C 0.3177(4) 0.9454(12) 0.9716(8) 0.176(11) Uani 1 1 d . . .
H30A H 0.3184 0.9288 0.9485 0.211 Uiso 1 1 calc R . .
C49A C 0.1996(3) 1.7527(11) 0.7950(5) 0.168(10) Uani 1 1 d . . .
H49A H 0.1881 1.7684 0.8044 0.202 Uiso 1 1 calc R . .
C1I C 0.4023(6) 1.197(3) 0.7988(11) 0.074(5) Uani 0.286(19) 1 d P B 2
H1I H 0.3975 1.1519 0.7996 0.089 Uiso 0.286(19) 1 calc PR B 2
C1J C 0.4062(6) 1.229(3) 0.8302(12) 0.071(5) Uani 0.286(19) 1 d P B 2
H1J H 0.4035 1.2086 0.8517 0.086 Uiso 0.286(19) 1 calc PR B 2
C1E C 0.4242(4) 1.2429(14) 0.7731(5) 0.081(5) Uani 0.480(12) 1 d P B 1
H1E H 0.4335 1.2345 0.7564 0.098 Uiso 0.480(12) 1 calc PR B 1
C1F C 0.4291(3) 1.2751(13) 0.8056(6) 0.076(4) Uani 0.480(12) 1 d P B 1
H1FA H 0.4359 1.3174 0.8004 0.091 Uiso 0.480(12) 1 calc PR B 1
H1FB H 0.4384 1.2455 0.8186 0.091 Uiso 0.480(12) 1 calc PR B 1
C1G C 0.4148(3) 1.3260(12) 0.7987(6) 0.076(4) Uani 0.520(12) 1 d P B 2
H1G H 0.4179 1.3727 0.7986 0.091 Uiso 0.520(12) 1 calc PR B 2
C7A C 0.4110(3) 1.2909(14) 0.7666(5) 0.081(5) Uani 0.520(12) 1 d P B 2
H7A H 0.4125 1.3134 0.7450 0.098 Uiso 0.520(12) 1 calc PR B 2
C1K C 0.4633(3) 1.9120(9) 1.0092(4) 0.099(4) Uani 0.50 1 d PG A 2
H1K H 0.4594 1.8819 1.0269 0.119 Uiso 0.50 1 calc PR A 2
C1L C 0.4591(2) 1.9805(10) 1.0114(4) 0.099(4) Uani 0.50 1 d PG A 2
H1L H 0.4524 1.9973 1.0306 0.119 Uiso 0.50 1 calc PR A 2
C1D C 0.4648(3) 2.0245(8) 0.9856(5) 0.099(4) Uani 0.50 1 d PG A 2
H1D H 0.4620 2.0713 0.9871 0.119 Uiso 0.50 1 calc PR A 2
C1C C 0.4747(3) 1.9999(9) 0.9576(4) 0.099(4) Uani 0.50 1 d PG A 2
H1C H 0.4786 2.0300 0.9399 0.119 Uiso 0.50 1 calc PR A 2
C1A C 0.4788(2) 1.9314(10) 0.9554(4) 0.099(4) Uani 0.50 1 d PG A 2
C1V C 0.4731(3) 1.8874(8) 0.9812(5) 0.099(4) Uani 0.50 1 d PG A 2
H1V H 0.4760 1.8406 0.9797 0.119 Uiso 0.50 1 calc PR A 2
C1O C 0.4799(4) 2.0427(16) 0.8644(7) 0.148(9) Uani 0.50 1 d PG A 2
H1O H 0.4690 2.0669 0.8554 0.178 Uiso 0.50 1 calc PR A 2
C1N C 0.4776(3) 1.9864(16) 0.8856(8) 0.148(9) Uani 0.50 1 d PG A 2
H1N H 0.4651 1.9723 0.8911 0.178 Uiso 0.50 1 calc PR A 2
C1H C 0.4936(4) 1.9509(15) 0.8987(8) 0.148(9) Uani 0.50 1 d PG A 2
C1M C 0.5118(4) 1.9716(15) 0.8907(7) 0.148(9) Uani 0.50 1 d PG A 2
H1M H 0.5228 1.9474 0.8996 0.178 Uiso 0.50 1 calc PR A 2
C1Q C 0.5142(3) 2.0278(16) 0.8695(7) 0.148(9) Uani 0.50 1 d PG A 2
H1Q H 0.5267 2.0420 0.8640 0.178 Uiso 0.50 1 calc PR A 2
C1P C 0.4982(4) 2.0634(15) 0.8564(7) 0.148(9) Uani 0.50 1 d PG A 2
H1P H 0.4998 2.1018 0.8419 0.178 Uiso 0.50 1 calc PR A 2
C0AA C 0.4653(3) 1.8821(10) 0.9685(6) 0.115(4) Uani 0.50 1 d PG A 1
H0AA H 0.4605 1.8448 0.9551 0.138 Uiso 0.50 1 calc PR A 1
C1R C 0.4810(3) 1.9182(12) 0.9578(5) 0.115(4) Uani 0.50 1 d PG A 1
C1B C 0.4880(2) 1.9727(10) 0.9775(6) 0.115(4) Uani 0.50 1 d PG A 1
H1B H 0.4988 1.9974 0.9702 0.138 Uiso 0.50 1 calc PR A 1
C1T C 0.4792(2) 1.9913(10) 1.0078(6) 0.115(4) Uani 0.50 1 d PG A 1
H1T H 0.4840 2.0286 1.0213 0.138 Uiso 0.50 1 calc PR A 1
C1W C 0.4635(2) 1.9552(11) 1.0185(5) 0.115(4) Uani 0.50 1 d PG A 1
H1W H 0.4575 1.9679 1.0393 0.138 Uiso 0.50 1 calc PR A 1
C1U C 0.4565(2) 1.9006(10) 0.9989(6) 0.115(4) Uani 0.50 1 d PG A 1
H1U H 0.4457 1.8760 1.0062 0.138 Uiso 0.50 1 calc PR A 1
C91A C 0.5296(4) 1.7149(8) 1.0464(6) 0.078(3) Uani 0.50 1 d PG A 1
H91A H 0.5338 1.6707 1.0409 0.094 Uiso 0.50 1 calc PR A 1
C2A C 0.5192(3) 1.7528(9) 1.0215(4) 0.078(3) Uani 0.50 1 d PG A 1
C2B C 0.5130(2) 1.8175(8) 1.0297(3) 0.078(3) Uani 0.50 1 d PG A 1
H2B H 0.5059 1.8434 1.0127 0.094 Uiso 0.50 1 calc PR A 1
C1X C 0.5173(2) 1.8443(7) 1.0627(4) 0.078(3) Uani 0.50 1 d PG A 1
H1X H 0.5131 1.8885 1.0683 0.094 Uiso 0.50 1 calc PR A 1
C1Y C 0.5277(2) 1.8063(9) 1.0877(3) 0.078(3) Uani 0.50 1 d PG A 1
H1Y H 0.5307 1.8246 1.1103 0.094 Uiso 0.50 1 calc PR A 1
C176 C 0.5339(3) 1.7416(9) 1.0795(5) 0.078(3) Uani 0.50 1 d PG A 1
H176 H 0.5410 1.7157 1.0965 0.094 Uiso 0.50 1 calc PR A 1
C2C C 0.4969(6) 1.9654(18) 0.8926(10) 0.106(4) Uani 0.50 1 d P A 1
C2N C 0.5151(5) 1.9933(15) 0.8980(8) 0.106(4) Uani 0.50 1 d P A 1
H2N H 0.5241 1.9711 0.9136 0.127 Uiso 0.50 1 calc PR A 1
C2D C 0.5208(5) 2.0526(15) 0.8815(8) 0.106(4) Uani 0.50 1 d P A 1
H2D H 0.5336 2.0685 0.8842 0.127 Uiso 0.50 1 calc PR A 1
C2Q C 0.5087(5) 2.0832(16) 0.8636(8) 0.106(4) Uani 0.50 1 d P A 1
H2Q H 0.5125 2.1260 0.8551 0.127 Uiso 0.50 1 calc PR A 1
C2P C 0.4899(5) 2.0625(16) 0.8543(9) 0.106(4) Uani 0.50 1 d P A 1
H2P H 0.4815 2.0879 0.8391 0.127 Uiso 0.50 1 calc PR A 1
C2O C 0.4846(5) 1.9995(15) 0.8697(8) 0.106(4) Uani 0.50 1 d P A 1
H2O H 0.4722 1.9811 0.8641 0.127 Uiso 0.50 1 calc PR A 1
C2H C 0.5098(5) 1.8485(17) 0.7743(5) 0.354(12) Uani 1 1 d G . .
H2H H 0.5067 1.8735 0.7536 0.425 Uiso 1 1 calc R . .
C2G C 0.5110(5) 1.8811(14) 0.8065(7) 0.354(12) Uani 1 1 d G A .
H2G H 0.5087 1.9283 0.8079 0.425 Uiso 1 1 calc R . .
C2F C 0.5156(5) 1.8445(17) 0.8369(5) 0.354(12) Uani 1 1 d G . .
H2F H 0.5164 1.8667 0.8589 0.425 Uiso 1 1 calc R A .
C2E C 0.5189(5) 1.7754(17) 0.8349(5) 0.354(12) Uani 1 1 d G A .
C2I C 0.5177(5) 1.7428(14) 0.8027(7) 0.354(12) Uani 1 1 d G . .
H2I H 0.5200 1.6956 0.8014 0.425 Uiso 1 1 calc R A .
C2J C 0.5132(4) 1.7794(17) 0.7724(5) 0.354(12) Uani 1 1 d G A .
H2J H 0.5124 1.7572 0.7504 0.425 Uiso 1 1 calc R . .
O1S O 0.28341(14) 1.4738(6) 0.9212(3) 0.116(3) Uani 1 1 d . . .
N1S N 0.25273(15) 1.5073(6) 0.9070(3) 0.097(3) Uani 1 1 d . . .
C1S C 0.27142(19) 1.5038(7) 0.9027(4) 0.092(4) Uani 1 1 d . . .
H1S H 0.2760 1.5271 0.8831 0.110 Uiso 1 1 calc R . .
C2S C 0.2400(2) 1.5425(9) 0.8825(6) 0.147(7) Uani 1 1 d . . .
H2SA H 0.2338 1.5796 0.8945 0.220 Uiso 1 1 calc R . .
H2SB H 0.2303 1.5111 0.8729 0.220 Uiso 1 1 calc R . .
H2SC H 0.2474 1.5607 0.8635 0.220 Uiso 1 1 calc R . .
C3S C 0.2438(3) 1.4694(13) 0.9342(5) 0.157(8) Uani 1 1 d . . .
H3SA H 0.2343 1.4382 0.9235 0.236 Uiso 1 1 calc R . .
H3SB H 0.2374 1.5007 0.9497 0.236 Uiso 1 1 calc R . .
H3SC H 0.2536 1.4437 0.9477 0.236 Uiso 1 1 calc R . .
N4S N 0.37730(13) 1.5162(6) 0.8616(3) 0.098(4) Uani 1 1 d . . .
C15S C 0.3629(3) 1.5659(14) 0.8624(5) 0.180(7) Uani 1 1 d . . .
H15A H 0.3541 1.5548 0.8807 0.271 Uiso 1 1 calc R . .
H15B H 0.3558 1.5674 0.8397 0.271 Uiso 1 1 calc R . .
H15C H 0.3688 1.6101 0.8673 0.271 Uiso 1 1 calc R . .
C14S C 0.3800(3) 1.4792(14) 0.8973(5) 0.180(7) Uani 1 1 d . . .
H14A H 0.3863 1.5096 0.9145 0.271 Uiso 1 1 calc R . .
H14B H 0.3879 1.4389 0.8946 0.271 Uiso 1 1 calc R . .
H14C H 0.3675 1.4659 0.9054 0.271 Uiso 1 1 calc R . .
O4A O 0.3842(3) 1.4262(14) 0.8360(6) 0.127(5) Uani 0.483(14) 1 d P C 1
C13A C 0.3778(3) 1.4710(16) 0.8374(7) 0.097(7) Uani 0.50 1 d P C 1
H13A H 0.3706 1.4828 0.8167 0.117 Uiso 0.50 1 calc PR C 1
O4B O 0.4096(3) 1.5338(12) 0.8647(6) 0.127(5) Uani 0.517(14) 1 d P C 2
C13B C 0.3939(3) 1.5533(15) 0.8672(7) 0.097(7) Uani 0.50 1 d P C 2
H13B H 0.3924 1.5993 0.8737 0.117 Uiso 0.50 1 calc PR C 2
N2S N 0.2895(3) 1.6255(16) 1.0028(5) 0.217(5) Uani 1 1 d D . .
C5S C 0.2966(4) 1.6395(17) 0.9662(5) 0.217(5) Uani 1 1 d D . .
H5SA H 0.2889 1.6756 0.9550 0.325 Uiso 1 1 calc R . .
H5SB H 0.2954 1.5983 0.9520 0.325 Uiso 1 1 calc R . .
H5SC H 0.3101 1.6536 0.9683 0.325 Uiso 1 1 calc R . .
O2S O 0.2877(3) 1.7437(12) 0.9986(4) 0.217(5) Uani 1 1 d . . .
C4S C 0.2894(4) 1.6907(19) 1.0218(7) 0.217(5) Uani 1 1 d . . .
H4S H 0.2904 1.6952 1.0465 0.260 Uiso 1 1 calc R . .
C6S C 0.2930(4) 1.5754(17) 1.0288(6) 0.217(5) Uani 1 1 d . . .
H6SA H 0.2871 1.5327 1.0210 0.325 Uiso 1 1 calc R . .
H6SB H 0.2874 1.5899 1.0506 0.325 Uiso 1 1 calc R . .
H6SC H 0.3068 1.5690 1.0329 0.325 Uiso 1 1 calc R . .
N1 N 0.3549(4) 1.9053(12) 0.7377(6) 0.196(4) Uani 1 1 d . . .
C2K C 0.3685(4) 1.9659(14) 0.7317(6) 0.196(4) Uani 1 1 d . . .
H2KA H 0.3619 2.0083 0.7366 0.295 Uiso 1 1 calc R . .
H2KB H 0.3722 1.9659 0.7073 0.295 Uiso 1 1 calc R . .
H2KC H 0.3800 1.9618 0.7473 0.295 Uiso 1 1 calc R . .
C2L C 0.3510(5) 1.8825(14) 0.7701(7) 0.196(4) Uani 1 1 d . . .
H2L H 0.3408 1.8520 0.7737 0.236 Uiso 1 1 calc R . .
C2M C 0.3433(4) 1.8742(14) 0.7106(6) 0.196(4) Uani 1 1 d . . .
H2MA H 0.3370 1.9092 0.6960 0.295 Uiso 1 1 calc R . .
H2MB H 0.3336 1.8457 0.7208 0.295 Uiso 1 1 calc R . .
H2MC H 0.3514 1.8463 0.6961 0.295 Uiso 1 1 calc R . .
O16 O 0.3635(3) 1.9076(9) 0.7990(4) 0.196(4) Uani 1 1 d . . .

loop_
_atom_site_aniso_label
_atom_site_aniso_U_11
_atom_site_aniso_U_22
_atom_site_aniso_U_33
_atom_site_aniso_U_23
_atom_site_aniso_U_13
_atom_site_aniso_U_12
I1 0.0622(4) 0.0601(4) 0.0496(3) -0.0111(3) -0.0159(3) 0.0208(3)
Ag2 0.0504(4) 0.0432(4) 0.0445(3) 0.0066(3) -0.0060(3) 0.0035(3)
Ag1 0.0564(4) 0.0436(4) 0.0555(4) -0.0136(3) -0.0089(3) 0.0116(3)
Ag3 0.0481(4) 0.0630(4) 0.0513(4) -0.0066(3) 0.0108(3) -0.0050(3)
I3 0.0821(5) 0.0856(5) 0.0622(4) -0.0183(3) 0.0231(3) -0.0142(4)
Ag4 0.0529(4) 0.0967(6) 0.0822(5) -0.0276(5) 0.0084(4) -0.0216(4)
I4 0.0745(5) 0.1176(7) 0.1040(6) -0.0221(5) -0.0012(4) -0.0448(5)
I2 0.0756(5) 0.0981(6) 0.1107(6) 0.0690(5) 0.0216(4) 0.0221(4)
P4 0.0449(11) 0.0347(11) 0.0406(10) 0.0000(9) -0.0080(9) 0.0012(9)
P5 0.0467(11) 0.0493(13) 0.0435(11) -0.0027(10) -0.0037(9) 0.0042(10)
P7 0.0453(12) 0.0631(15) 0.0477(12) 0.0011(11) 0.0130(9) -0.0056(11)
P1 0.0636(13) 0.0330(12) 0.0428(11) -0.0002(9) -0.0044(10) 0.0073(10)
P2 0.0536(12) 0.0434(13) 0.0545(13) -0.0171(10) 0.0021(10) 0.0009(10)
P6 0.0613(13) 0.0390(12) 0.0507(12) 0.0006(10) -0.0125(10) 0.0088(10)
P3 0.0554(13) 0.0489(14) 0.0560(13) -0.0007(11) -0.0015(10) 0.0144(11)
P8 0.0605(13) 0.0584(15) 0.0430(12) -0.0051(11) 0.0032(10) -0.0091(11)
P10 0.0332(11) 0.089(2) 0.0810(17) -0.0280(15) 0.0026(11) -0.0057(12)
P9 0.0485(13) 0.0750(18) 0.0748(16) -0.0224(14) 0.0179(11) -0.0146(12)
P11 0.0689(18) 0.121(3) 0.109(2) -0.052(2) -0.0111(17) -0.0014(19)
P12 0.0709(18) 0.122(3) 0.087(2) -0.036(2) 0.0102(15) -0.0242(18)
C1 0.039(4) 0.040(5) 0.047(4) 0.001(4) -0.007(3) -0.006(4)
C2 0.039(4) 0.055(6) 0.044(5) -0.004(4) -0.002(4) 0.003(4)
C3 0.042(5) 0.052(5) 0.048(5) -0.004(4) -0.003(4) -0.002(4)
C4 0.046(4) 0.048(5) 0.036(4) -0.001(4) -0.007(4) 0.009(4)
C5 0.038(4) 0.049(5) 0.050(5) 0.009(4) -0.002(4) 0.003(4)
C6 0.055(5) 0.041(5) 0.055(5) -0.005(4) -0.012(4) 0.000(4)
C8 0.087(7) 0.056(6) 0.039(5) -0.006(4) -0.007(4) 0.033(5)
C9 0.044(5) 0.060(6) 0.069(6) -0.002(5) 0.002(4) 0.003(4)
C10 0.034(4) 0.060(6) 0.044(4) 0.012(4) -0.010(3) -0.008(4)
C11 0.085(6) 0.049(6) 0.042(5) -0.004(4) -0.011(4) 0.030(5)
C12 0.045(5) 0.055(6) 0.041(4) 0.007(4) -0.003(4) -0.002(4)
C13 0.038(4) 0.068(6) 0.048(5) 0.013(4) -0.004(4) 0.006(4)
C14 0.062(6) 0.045(5) 0.055(5) 0.006(4) -0.004(4) 0.003(4)
C15 0.051(5) 0.062(7) 0.054(5) 0.014(5) 0.005(4) 0.008(5)
C16 0.081(6) 0.053(6) 0.040(5) -0.004(4) -0.002(4) 0.024(5)
C17 0.041(4) 0.066(7) 0.042(5) -0.001(4) 0.003(4) -0.010(4)
C18 0.042(5) 0.065(6) 0.042(4) 0.009(4) -0.008(4) -0.005(4)
C19 0.049(5) 0.062(6) 0.041(5) -0.002(4) 0.003(4) 0.013(4)
C20 0.045(5) 0.057(6) 0.051(5) 0.008(4) -0.009(4) -0.007(4)
C21 0.067(6) 0.043(5) 0.057(5) -0.002(4) -0.015(5) -0.003(5)
C22 0.056(5) 0.043(6) 0.060(5) -0.001(4) -0.001(4) 0.006(5)
C23 0.054(5) 0.054(6) 0.038(4) -0.004(4) -0.003(4) 0.004(4)
C24 0.051(5) 0.055(6) 0.042(4) 0.000(4) -0.002(4) 0.005(4)
C25 0.047(5) 0.055(6) 0.044(5) -0.006(4) 0.006(4) 0.001(4)
C26 0.061(6) 0.066(6) 0.044(5) 0.011(4) -0.001(4) 0.007(5)
C27 0.035(5) 0.066(6) 0.055(5) 0.000(5) 0.006(4) -0.010(4)
C28 0.071(6) 0.046(5) 0.044(5) -0.003(4) -0.008(4) 0.021(5)
C29 0.061(5) 0.035(5) 0.054(5) -0.002(4) 0.006(4) 0.000(4)
C30 0.063(6) 0.041(5) 0.066(6) -0.006(4) -0.012(5) 0.008(4)
C31 0.040(4) 0.042(5) 0.041(4) 0.003(4) -0.002(3) 0.002(4)
C32 0.052(5) 0.042(5) 0.062(5) 0.014(4) 0.001(4) 0.012(4)
C33 0.109(8) 0.068(7) 0.041(5) 0.000(5) -0.006(5) 0.055(6)
C34 0.046(4) 0.042(5) 0.039(4) 0.002(4) -0.002(4) 0.005(4)
C35 0.046(5) 0.060(6) 0.048(5) -0.007(4) 0.006(4) 0.007(4)
C36 0.073(6) 0.057(6) 0.070(6) -0.011(5) -0.020(5) -0.003(5)
C37 0.092(7) 0.044(5) 0.051(5) -0.009(4) -0.020(5) 0.025(5)
C38 0.051(5) 0.062(6) 0.056(5) 0.017(5) -0.016(4) -0.009(5)
C39 0.077(6) 0.050(5) 0.035(5) -0.003(5) -0.011(4) 0.015(5)
C40 0.053(5) 0.035(5) 0.061(5) 0.008(4) -0.008(4) -0.001(4)
C41 0.051(5) 0.041(5) 0.053(5) 0.004(4) -0.007(4) 0.006(4)
C42 0.054(5) 0.068(7) 0.042(5) -0.010(5) 0.008(4) 0.003(5)
C43 0.045(5) 0.097(8) 0.055(5) -0.021(5) 0.006(4) -0.006(5)
C44 0.039(5) 0.061(6) 0.067(6) 0.023(5) -0.009(4) -0.010(4)
C45 0.093(7) 0.059(6) 0.042(5) -0.003(5) -0.003(5) 0.028(6)
C46 0.069(6) 0.054(6) 0.038(5) -0.012(5) -0.010(4) 0.019(5)
C47 0.051(5) 0.048(6) 0.066(6) -0.019(5) -0.010(5) 0.016(4)
C48 0.051(5) 0.093(8) 0.044(5) -0.018(5) 0.000(4) 0.005(5)
C49 0.045(4) 0.044(5) 0.040(4) -0.005(4) -0.010(3) -0.001(4)
C50 0.064(5) 0.034(5) 0.047(5) 0.006(4) 0.005(4) 0.003(4)
C51 0.067(6) 0.057(6) 0.053(5) 0.000(5) -0.021(4) -0.005(5)
C52 0.058(5) 0.039(5) 0.062(6) -0.004(4) -0.004(4) 0.013(4)
C53 0.042(5) 0.049(5) 0.046(5) -0.002(4) -0.004(4) 0.002(4)
C54 0.034(4) 0.059(6) 0.049(5) -0.008(4) -0.003(4) 0.006(4)
C55 0.052(5) 0.053(6) 0.062(6) 0.003(5) 0.003(5) -0.006(4)
C56 0.102(7) 0.066(7) 0.036(5) -0.004(5) -0.005(5) 0.044(6)
C57 0.037(5) 0.101(8) 0.065(6) -0.022(6) 0.002(4) -0.003(5)
C58 0.036(4) 0.054(5) 0.043(4) 0.003(4) 0.004(3) -0.002(4)
C59 0.077(7) 0.065(7) 0.062(6) -0.013(5) 0.007(5) -0.022(5)
C60 0.044(5) 0.058(6) 0.063(6) 0.007(5) -0.014(4) -0.009(4)
C61 0.060(5) 0.052(5) 0.045(5) -0.005(4) -0.009(4) 0.001(4)
C62 0.060(5) 0.041(5) 0.059(5) -0.008(4) 0.008(4) -0.001(4)
C63 0.075(6) 0.046(6) 0.084(7) -0.027(5) -0.001(6) -0.005(5)
C64 0.050(5) 0.044(5) 0.044(4) 0.011(4) 0.001(4) 0.008(4)
C65 0.045(5) 0.091(8) 0.082(7) -0.022(6) 0.015(5) 0.006(5)
C66 0.043(5) 0.060(6) 0.078(6) -0.007(5) 0.002(4) 0.004(4)
C67 0.057(5) 0.075(7) 0.058(6) 0.008(5) -0.012(5) -0.011(5)
C68 0.092(7) 0.064(7) 0.049(5) -0.008(5) -0.015(5) 0.031(6)
C70 0.049(5) 0.038(5) 0.043(5) 0.004(4) 0.008(4) -0.010(4)
C71 0.098(7) 0.058(6) 0.037(5) -0.010(4) -0.007(5) 0.039(6)
C72 0.075(6) 0.057(6) 0.063(6) -0.002(5) 0.016(5) -0.013(5)
C73 0.039(5) 0.109(9) 0.044(5) -0.024(5) 0.001(4) 0.009(5)
C74 0.046(5) 0.073(7) 0.050(5) 0.006(5) 0.000(4) -0.006(5)
C75 0.034(4) 0.066(6) 0.045(5) 0.001(4) 0.001(3) -0.003(4)
C76 0.070(6) 0.098(9) 0.071(7) -0.016(6) -0.010(5) 0.039(6)
C77 0.077(6) 0.058(6) 0.041(5) -0.009(4) -0.013(4) 0.022(5)
C78 0.046(5) 0.075(7) 0.075(6) -0.014(5) -0.001(4) -0.009(5)
C79 0.051(5) 0.078(7) 0.058(6) -0.006(5) 0.000(4) 0.008(5)
C80 0.050(5) 0.073(7) 0.049(5) -0.004(5) 0.008(4) -0.019(5)
C81 0.051(5) 0.064(6) 0.049(5) 0.002(5) 0.014(4) -0.010(5)
C82 0.059(6) 0.090(9) 0.060(6) -0.007(6) 0.002(5) -0.025(6)
C83 0.056(5) 0.060(6) 0.051(5) -0.003(5) 0.011(4) 0.001(5)
C84 0.082(6) 0.061(6) 0.039(5) 0.004(4) -0.001(4) 0.027(5)
C85 0.066(6) 0.071(7) 0.071(6) 0.007(5) 0.004(5) -0.025(5)
C86 0.065(6) 0.045(6) 0.058(5) -0.001(4) -0.004(4) 0.017(5)
C87 0.051(5) 0.082(7) 0.053(6) -0.005(5) -0.003(4) -0.001(5)
C88 0.087(7) 0.065(6) 0.037(5) -0.001(4) -0.004(4) 0.030(6)
C89 0.074(6) 0.064(7) 0.072(6) -0.005(5) 0.017(5) -0.008(6)
C90 0.036(6) 0.075(7) 0.067(6) -0.007(5) 0.003(4) 0.001(4)
C91 0.059(6) 0.195(18) 0.126(12) -0.087(12) -0.001(6) 0.001(8)
C1Z 0.059(6) 0.195(18) 0.126(12) -0.087(12) -0.001(6) 0.001(8)
C16A 0.059(6) 0.195(18) 0.126(12) -0.087(12) -0.001(6) 0.001(8)
C43A 0.059(6) 0.195(18) 0.126(12) -0.087(12) -0.001(6) 0.001(8)
C246 0.059(6) 0.195(18) 0.126(12) -0.087(12) -0.001(6) 0.001(8)
C186 0.059(6) 0.195(18) 0.126(12) -0.087(12) -0.001(6) 0.001(8)
C92 0.035(5) 0.101(9) 0.070(7) -0.034(6) 0.012(4) -0.008(5)
C93 0.036(5) 0.103(9) 0.081(7) -0.022(7) -0.009(5) -0.012(6)
C94 0.044(6) 0.132(12) 0.097(9) -0.068(9) 0.003(6) -0.007(7)
C95 0.061(5) 0.065(7) 0.036(4) -0.001(4) 0.011(4) -0.015(5)
C96 0.096(7) 0.069(7) 0.042(5) -0.002(5) -0.005(5) 0.046(6)
C97 0.063(6) 0.045(5) 0.061(6) -0.016(4) 0.001(5) -0.003(4)
C98 0.073(6) 0.071(7) 0.045(6) -0.001(5) 0.002(4) -0.020(5)
C99 0.082(7) 0.086(8) 0.056(6) -0.009(6) -0.012(5) 0.008(6)
C100 0.046(6) 0.072(7) 0.066(6) -0.010(5) 0.001(4) 0.004(5)
C101 0.070(6) 0.093(9) 0.063(6) 0.024(6) -0.006(5) -0.023(6)
C102 0.061(5) 0.050(5) 0.047(5) 0.000(4) -0.006(4) 0.019(4)
C103 0.087(7) 0.049(6) 0.033(4) -0.004(4) -0.016(4) 0.027(5)
C104 0.070(6) 0.070(7) 0.058(6) 0.002(5) 0.003(5) 0.012(5)
C105 0.138(10) 0.044(6) 0.064(6) -0.005(5) -0.037(7) 0.013(6)
C106 0.060(6) 0.070(7) 0.067(6) -0.033(6) -0.014(5) 0.009(5)
C107 0.096(7) 0.067(7) 0.034(5) 0.000(4) -0.002(4) 0.044(6)
C108 0.067(6) 0.054(6) 0.073(7) -0.002(5) -0.015(5) -0.006(5)
C109 0.054(5) 0.084(8) 0.047(5) -0.008(5) -0.013(4) 0.010(5)
C110 0.076(7) 0.073(7) 0.074(7) -0.020(6) 0.014(5) -0.015(6)
C111 0.043(4) 0.053(5) 0.042(5) 0.003(4) 0.008(4) -0.005(4)
C112 0.066(6) 0.101(8) 0.036(5) -0.008(5) -0.003(4) -0.018(6)
C113 0.129(11) 0.046(6) 0.073(8) -0.016(5) 0.035(7) -0.021(7)
C114 0.097(8) 0.048(6) 0.081(7) -0.016(5) 0.001(6) -0.001(6)
C115 0.063(7) 0.078(7) 0.068(6) -0.025(6) -0.008(5) 0.013(6)
C116 0.093(8) 0.056(7) 0.087(8) -0.020(6) -0.046(6) 0.022(6)
C117 0.059(6) 0.092(8) 0.049(5) -0.009(5) -0.007(4) -0.008(6)
C118 0.098(10) 0.098(11) 0.142(13) 0.022(9) 0.056(9) -0.002(9)
C119 0.068(6) 0.062(7) 0.087(7) -0.013(6) 0.014(5) -0.004(5)
C121 0.056(6) 0.099(9) 0.113(10) -0.053(8) 0.009(6) -0.008(6)
C122 0.039(5) 0.119(11) 0.153(12) -0.074(10) -0.015(7) 0.010(6)
C123 0.082(7) 0.056(6) 0.047(5) 0.004(5) -0.018(5) 0.026(5)
C124 0.057(6) 0.071(7) 0.113(9) 0.034(7) -0.002(6) 0.006(5)
C125 0.056(6) 0.112(9) 0.050(5) -0.015(6) 0.001(4) 0.022(6)
C126 0.085(8) 0.082(8) 0.081(7) -0.036(6) -0.017(6) 0.017(6)
C127 0.064(7) 0.098(9) 0.088(8) -0.021(7) 0.024(6) -0.030(7)
C128 0.058(6) 0.068(7) 0.117(10) -0.011(7) -0.001(6) 0.007(6)
C129 0.067(7) 0.133(12) 0.067(7) -0.026(8) -0.003(5) -0.039(7)
C130 0.037(5) 0.105(8) 0.047(5) -0.017(5) 0.000(4) 0.008(5)
C131 0.085(8) 0.069(8) 0.116(10) 0.027(7) -0.015(7) 0.006(7)
C132 0.067(7) 0.125(11) 0.077(7) -0.021(7) 0.006(6) -0.030(7)
C133 0.108(9) 0.129(11) 0.036(5) -0.013(6) -0.010(5) 0.063(8)
C134 0.051(6) 0.096(9) 0.109(9) -0.043(8) 0.029(6) -0.029(6)
C135 0.123(10) 0.028(5) 0.063(6) 0.002(5) 0.015(6) 0.005(6)
C136 0.073(7) 0.070(7) 0.067(7) -0.016(5) -0.004(5) 0.015(5)
C137 0.074(6) 0.038(5) 0.062(6) 0.002(4) 0.009(5) 0.000(4)
C138 0.056(7) 0.118(11) 0.110(10) -0.030(9) 0.011(6) -0.026(7)
C139 0.116(9) 0.060(7) 0.049(5) -0.009(5) 0.005(5) -0.015(7)
C140 0.056(6) 0.099(10) 0.063(6) 0.017(6) -0.003(5) -0.038(6)
C141 0.089(4) 0.154(6) 0.133(5) -0.010(5) -0.012(3) -0.004(4)
C233 0.089(4) 0.154(6) 0.133(5) -0.010(5) -0.012(3) -0.004(4)
C33A 0.089(4) 0.154(6) 0.133(5) -0.010(5) -0.012(3) -0.004(4)
C242 0.089(4) 0.154(6) 0.133(5) -0.010(5) -0.012(3) -0.004(4)
C236 0.089(4) 0.154(6) 0.133(5) -0.010(5) -0.012(3) -0.004(4)
C203 0.089(4) 0.154(6) 0.133(5) -0.010(5) -0.012(3) -0.004(4)
C142 0.078(8) 0.111(11) 0.098(9) -0.026(8) 0.025(7) -0.020(8)
C143 0.083(7) 0.060(7) 0.089(8) -0.017(6) 0.024(6) 0.005(6)
C144 0.076(7) 0.071(7) 0.053(6) 0.001(5) 0.000(5) -0.025(5)
C145 0.080(8) 0.078(8) 0.111(10) -0.029(8) 0.001(7) -0.014(7)
C146 0.036(5) 0.068(7) 0.085(7) -0.022(5) 0.001(4) -0.001(5)
C147 0.071(7) 0.047(6) 0.063(6) -0.020(5) -0.008(5) 0.006(5)
C148 0.065(6) 0.095(9) 0.076(7) -0.032(6) -0.013(5) 0.017(6)
C149 0.071(7) 0.070(8) 0.130(11) 0.039(7) -0.010(7) 0.010(6)
C151 0.063(6) 0.087(8) 0.063(6) 0.009(5) 0.013(5) 0.029(6)
C152 0.055(6) 0.074(8) 0.095(8) -0.014(6) 0.000(5) -0.002(5)
C153 0.086(7) 0.051(6) 0.114(9) -0.014(6) 0.050(7) 0.003(6)
C154 0.050(6) 0.130(12) 0.098(9) -0.064(9) 0.021(6) -0.032(7)
C155 0.072(8) 0.121(12) 0.116(10) -0.020(9) 0.026(7) -0.018(8)
C156 0.060(7) 0.150(13) 0.120(11) -0.082(10) 0.031(7) -0.040(9)
C158 0.110(9) 0.076(9) 0.074(7) -0.018(6) 0.001(6) 0.015(7)
C159 0.040(5) 0.100(10) 0.108(9) -0.048(8) -0.010(5) -0.001(6)
C160 0.146(11) 0.061(7) 0.067(7) -0.020(6) -0.038(7) 0.022(7)
C161 0.059(7) 0.119(11) 0.094(8) -0.020(8) 0.024(6) -0.001(7)
C162 0.060(6) 0.117(10) 0.115(10) -0.066(9) -0.029(6) 0.017(7)
C163 0.079(7) 0.054(7) 0.070(6) -0.004(5) -0.007(5) 0.031(5)
C164 0.080(7) 0.038(6) 0.112(9) -0.014(6) -0.038(7) 0.015(5)
C165 0.071(7) 0.083(9) 0.110(9) 0.016(7) 0.029(6) 0.015(6)
C166 0.070(7) 0.110(10) 0.085(8) -0.039(7) -0.020(6) 0.028(7)
C167 0.042(5) 0.103(9) 0.112(9) 0.039(8) -0.011(5) 0.000(6)
C168 0.055(7) 0.102(10) 0.115(10) -0.043(8) -0.018(7) 0.004(7)
C169 0.115(10) 0.061(7) 0.150(13) -0.032(8) -0.074(10) 0.028(7)
C170 0.150(12) 0.064(8) 0.093(9) 0.006(7) -0.053(9) -0.007(8)
C171 0.084(8) 0.035(6) 0.152(12) 0.021(7) -0.041(8) -0.009(6)
C174 0.049(6) 0.151(13) 0.095(9) -0.015(8) 0.007(6) 0.033(8)
C175 0.035(5) 0.146(11) 0.058(6) -0.005(6) 0.008(4) 0.024(6)
C177 0.077(8) 0.119(12) 0.113(10) 0.010(9) 0.042(7) 0.009(8)
C178 0.056(6) 0.099(10) 0.127(10) -0.050(9) 0.015(7) -0.023(7)
C179 0.204(18) 0.091(11) 0.066(8) -0.009(7) 0.041(10) -0.037(12)
C180 0.076(8) 0.090(9) 0.095(8) -0.028(7) 0.014(6) -0.033(7)
C181 0.112(9) 0.088(9) 0.082(8) -0.007(7) -0.051(7) 0.020(8)
C183 0.077(6) 0.070(7) 0.044(5) -0.009(5) -0.001(5) -0.025(5)
C184 0.052(6) 0.105(9) 0.072(7) -0.046(6) -0.001(5) 0.011(6)
C185 0.074(9) 0.141(15) 0.122(12) -0.059(11) -0.017(8) 0.044(10)
C187 0.079(7) 0.094(10) 0.070(7) -0.012(7) -0.002(6) -0.027(7)
C188 0.095(9) 0.116(12) 0.130(12) -0.069(10) -0.005(8) -0.008(8)
C189 0.090(8) 0.067(7) 0.074(7) -0.020(6) -0.012(6) 0.000(6)
C191 0.080(9) 0.083(12) 0.24(2) 0.038(13) -0.062(12) -0.002(8)
C192 0.058(7) 0.126(12) 0.154(13) -0.062(11) -0.023(7) 0.020(7)
C193 0.048(6) 0.107(10) 0.159(13) -0.076(10) 0.008(7) -0.011(7)
C194 0.196(17) 0.083(10) 0.093(9) -0.036(8) 0.048(10) -0.067(11)
C195 0.086(9) 0.155(16) 0.093(9) -0.030(10) -0.016(7) 0.017(9)
C197 0.084(8) 0.103(10) 0.125(11) -0.050(9) -0.034(8) 0.018(8)
C199 0.091(9) 0.083(9) 0.105(9) 0.015(7) 0.043(7) 0.009(7)
C200 0.071(8) 0.120(12) 0.074(7) 0.012(7) 0.019(6) 0.035(7)
C201 0.173(16) 0.055(7) 0.073(8) 0.005(6) -0.022(10) -0.002(9)
C202 0.076(8) 0.110(10) 0.090(8) -0.046(8) -0.020(6) 0.011(7)
C204 0.105(4) 0.140(6) 0.118(5) -0.004(4) 0.042(3) -0.044(4)
C216 0.105(4) 0.140(6) 0.118(5) -0.004(4) 0.042(3) -0.044(4)
C9A 0.105(4) 0.140(6) 0.118(5) -0.004(4) 0.042(3) -0.044(4)
C27A 0.105(4) 0.140(6) 0.118(5) -0.004(4) 0.042(3) -0.044(4)
C198 0.105(4) 0.140(6) 0.118(5) -0.004(4) 0.042(3) -0.044(4)
C69 0.105(4) 0.140(6) 0.118(5) -0.004(4) 0.042(3) -0.044(4)
C205 0.069(8) 0.164(15) 0.117(11) -0.080(11) 0.012(7) -0.029(9)
C207 0.073(7) 0.116(11) 0.099(9) -0.057(8) -0.025(6) 0.018(7)
C208 0.22(2) 0.144(17) 0.20(2) -0.093(15) 0.148(18) -0.107(16)
C209 0.140(12) 0.093(10) 0.117(11) -0.006(9) -0.080(10) 0.023(9)
C210 0.057(11) 0.097(15) 0.063(9) -0.027(9) 0.021(8) -0.021(9)
C211 0.199(17) 0.072(9) 0.082(9) 0.002(7) -0.034(10) 0.045(10)
C213 0.132(11) 0.076(9) 0.075(8) 0.003(7) -0.038(8) 0.006(8)
C214 0.227(17) 0.043(6) 0.052(7) 0.007(5) 0.008(8) -0.039(8)
C215 0.093(9) 0.119(11) 0.124(11) -0.062(9) -0.050(8) 0.033(8)
C218 0.074(8) 0.172(15) 0.122(11) -0.095(11) -0.033(7) 0.050(9)
C219 0.114(13) 0.088(12) 0.23(2) -0.003(15) -0.082(16) 0.026(10)
C221 0.078(8) 0.180(17) 0.188(16) -0.125(15) -0.051(10) 0.065(10)
C222 0.190(19) 0.067(9) 0.108(12) -0.016(9) 0.055(13) -0.004(11)
C223 0.076(9) 0.145(16) 0.153(15) 0.019(13) 0.034(9) 0.013(10)
C226 0.080(8) 0.119(12) 0.114(10) -0.046(9) -0.033(7) 0.023(8)
C227 0.092(10) 0.112(13) 0.158(14) -0.013(11) 0.032(9) -0.018(9)
C229 0.074(9) 0.137(15) 0.132(12) -0.012(11) 0.026(8) -0.014(9)
C231 0.176(15) 0.065(9) 0.122(12) -0.038(8) -0.042(11) 0.003(9)
C232 0.136(11) 0.090(9) 0.076(8) -0.031(7) -0.027(8) 0.020(8)
C234 0.051(10) 0.107(15) 0.065(9) -0.032(9) 0.014(8) -0.015(9)
C235 0.085(9) 0.203(18) 0.114(11) -0.103(12) -0.035(8) 0.050(10)
C237 0.103(9) 0.098(10) 0.129(11) -0.064(9) 0.059(8) -0.044(8)
C239 0.049(6) 0.126(12) 0.149(12) 0.042(10) -0.011(7) -0.007(7)
C244 0.069(8) 0.101(11) 0.182(17) -0.021(11) -0.011(9) 0.006(8)
C245 0.136(13) 0.076(10) 0.149(15) 0.013(10) 0.063(12) 0.006(9)
C247 0.070(8) 0.151(14) 0.119(11) -0.044(10) -0.013(8) -0.002(8)
C250 0.20(2) 0.055(12) 0.30(4) -0.015(17) -0.12(3) -0.006(13)
C6A 0.106(11) 0.164(16) 0.191(18) -0.114(15) -0.059(11) 0.060(12)
C7 0.090(10) 0.161(16) 0.188(18) -0.105(15) -0.028(11) 0.016(11)
C8A 0.20(2) 0.082(12) 0.141(16) -0.006(11) -0.084(16) -0.013(13)
C10A 0.062(8) 0.20(2) 0.119(12) -0.018(13) 0.000(8) 0.056(12)
C12A 0.085(10) 0.129(14) 0.203(19) 0.011(13) 0.062(11) 0.024(10)
C13C 0.192(16) 0.103(12) 0.086(10) -0.037(9) -0.075(10) 0.078(11)
C14A 0.105(11) 0.135(15) 0.156(15) -0.082(12) -0.052(10) 0.027(10)
C22A 0.29(2) 0.097(12) 0.082(10) -0.012(9) -0.085(13) 0.063(14)
C25A 0.112(11) 0.134(14) 0.162(15) -0.083(12) -0.052(11) 0.026(10)
C26A 0.128(13) 0.154(16) 0.21(2) -0.092(16) -0.081(15) 0.026(12)
C30A 0.19(2) 0.098(15) 0.23(3) -0.096(17) -0.09(2) 0.008(15)
C49A 0.158(15) 0.163(18) 0.193(18) -0.106(15) 0.107(14) -0.104(14)
C1I 0.051(10) 0.107(15) 0.065(9) -0.032(9) 0.014(8) -0.015(9)
C1J 0.057(11) 0.097(15) 0.063(9) -0.027(9) 0.021(8) -0.021(9)
C1E 0.088(12) 0.108(15) 0.049(8) -0.015(9) 0.010(8) 0.000(9)
C1F 0.068(9) 0.084(12) 0.075(10) -0.027(9) 0.008(8) -0.021(7)
C1G 0.068(9) 0.084(12) 0.075(10) -0.027(9) 0.008(8) -0.021(7)
C7A 0.088(12) 0.108(15) 0.049(8) -0.015(9) 0.010(8) 0.000(9)
C1K 0.100(8) 0.099(8) 0.100(8) -0.033(7) 0.016(6) -0.037(7)
C1L 0.100(8) 0.099(8) 0.100(8) -0.033(7) 0.016(6) -0.037(7)
C1D 0.100(8) 0.099(8) 0.100(8) -0.033(7) 0.016(6) -0.037(7)
C1C 0.100(8) 0.099(8) 0.100(8) -0.033(7) 0.016(6) -0.037(7)
C1A 0.100(8) 0.099(8) 0.100(8) -0.033(7) 0.016(6) -0.037(7)
C1V 0.100(8) 0.099(8) 0.100(8) -0.033(7) 0.016(6) -0.037(7)
C1O 0.149(14) 0.150(19) 0.141(15) -0.050(12) -0.035(13) 0.064(15)
C1N 0.149(14) 0.150(19) 0.141(15) -0.050(12) -0.035(13) 0.064(15)
C1H 0.149(14) 0.150(19) 0.141(15) -0.050(12) -0.035(13) 0.064(15)
C1M 0.149(14) 0.150(19) 0.141(15) -0.050(12) -0.035(13) 0.064(15)
C1Q 0.149(14) 0.150(19) 0.141(15) -0.050(12) -0.035(13) 0.064(15)
C1P 0.149(14) 0.150(19) 0.141(15) -0.050(12) -0.035(13) 0.064(15)
C0AA 0.070(6) 0.118(10) 0.161(12) -0.043(9) 0.045(7) -0.030(6)
C1R 0.070(6) 0.118(10) 0.161(12) -0.043(9) 0.045(7) -0.030(6)
C1B 0.070(6) 0.118(10) 0.161(12) -0.043(9) 0.045(7) -0.030(6)
C1T 0.070(6) 0.118(10) 0.161(12) -0.043(9) 0.045(7) -0.030(6)
C1W 0.070(6) 0.118(10) 0.161(12) -0.043(9) 0.045(7) -0.030(6)
C1U 0.070(6) 0.118(10) 0.161(12) -0.043(9) 0.045(7) -0.030(6)
C91A 0.071(6) 0.084(7) 0.077(7) -0.017(6) -0.021(5) 0.012(5)
C2A 0.071(6) 0.084(7) 0.077(7) -0.017(6) -0.021(5) 0.012(5)
C2B 0.071(6) 0.084(7) 0.077(7) -0.017(6) -0.021(5) 0.012(5)
C1X 0.071(6) 0.084(7) 0.077(7) -0.017(6) -0.021(5) 0.012(5)
C1Y 0.071(6) 0.084(7) 0.077(7) -0.017(6) -0.021(5) 0.012(5)
C176 0.071(6) 0.084(7) 0.077(7) -0.017(6) -0.021(5) 0.012(5)
C2C 0.134(11) 0.081(9) 0.107(9) 0.022(6) 0.061(8) 0.017(7)
C2N 0.134(11) 0.081(9) 0.107(9) 0.022(6) 0.061(8) 0.017(7)
C2D 0.134(11) 0.081(9) 0.107(9) 0.022(6) 0.061(8) 0.017(7)
C2Q 0.134(11) 0.081(9) 0.107(9) 0.022(6) 0.061(8) 0.017(7)
C2P 0.134(11) 0.081(9) 0.107(9) 0.022(6) 0.061(8) 0.017(7)
C2O 0.134(11) 0.081(9) 0.107(9) 0.022(6) 0.061(8) 0.017(7)
C2H 0.49(2) 0.45(3) 0.131(8) 0.004(14) 0.031(14) 0.22(3)
C2G 0.49(2) 0.45(3) 0.131(8) 0.004(14) 0.031(14) 0.22(3)
C2F 0.49(2) 0.45(3) 0.131(8) 0.004(14) 0.031(14) 0.22(3)
C2E 0.49(2) 0.45(3) 0.131(8) 0.004(14) 0.031(14) 0.22(3)
C2I 0.49(2) 0.45(3) 0.131(8) 0.004(14) 0.031(14) 0.22(3)
C2J 0.49(2) 0.45(3) 0.131(8) 0.004(14) 0.031(14) 0.22(3)
O1S 0.111(7) 0.132(8) 0.101(6) -0.014(6) -0.029(6) 0.030(6)
N1S 0.080(7) 0.106(8) 0.104(8) -0.017(7) -0.011(6) 0.004(6)
C1S 0.087(9) 0.090(9) 0.096(9) -0.028(7) -0.012(7) 0.012(7)
C2S 0.094(10) 0.115(13) 0.23(2) 0.044(14) -0.024(12) 0.009(10)
C3S 0.149(15) 0.22(2) 0.103(12) 0.052(14) 0.026(11) -0.003(15)
N4S 0.053(5) 0.134(10) 0.106(8) -0.049(7) -0.006(5) 0.018(6)
C15S 0.190(15) 0.232(19) 0.121(11) 0.004(11) 0.023(10) 0.066(14)
C14S 0.190(15) 0.232(19) 0.121(11) 0.004(11) 0.023(10) 0.066(14)
O4A 0.077(8) 0.152(14) 0.148(13) -0.036(11) -0.024(8) 0.000(9)
C13A 0.050(9) 0.127(16) 0.114(14) -0.079(13) -0.010(8) 0.038(9)
O4B 0.077(8) 0.152(14) 0.148(13) -0.036(11) -0.024(8) 0.000(9)
C13B 0.050(9) 0.127(16) 0.114(14) -0.079(13) -0.010(8) 0.038(9)
N2S 0.204(8) 0.314(16) 0.129(7) 0.017(8) -0.020(7) 0.076(10)
C5S 0.204(8) 0.314(16) 0.129(7) 0.017(8) -0.020(7) 0.076(10)
O2S 0.204(8) 0.314(16) 0.129(7) 0.017(8) -0.020(7) 0.076(10)
C4S 0.204(8) 0.314(16) 0.129(7) 0.017(8) -0.020(7) 0.076(10)
C6S 0.204(8) 0.314(16) 0.129(7) 0.017(8) -0.020(7) 0.076(10)
N1 0.275(13) 0.167(9) 0.153(8) -0.008(7) 0.060(8) 0.006(8)
C2K 0.275(13) 0.167(9) 0.153(8) -0.008(7) 0.060(8) 0.006(8)
C2L 0.275(13) 0.167(9) 0.153(8) -0.008(7) 0.060(8) 0.006(8)
C2M 0.275(13) 0.167(9) 0.153(8) -0.008(7) 0.060(8) 0.006(8)
O16 0.275(13) 0.167(9) 0.153(8) -0.008(7) 0.060(8) 0.006(8)

loop_
_atom_type_symbol
_atom_type_description
_atom_type_scat_dispersion_real
_atom_type_scat_dispersion_imag
_atom_type_scat_source
C C 0.0181 0.0091 'International Tables Vol C Tables 4.2.6.8 and 6.1.1.4'
H H 0.0000 0.0000 'International Tables Vol C Tables 4.2.6.8 and 6.1.1.4'
N N 0.0311 0.0180 'International Tables Vol C Tables 4.2.6.8 and 6.1.1.4'
O O 0.0492 0.0322 'International Tables Vol C Tables 4.2.6.8 and 6.1.1.4'
P P 0.2955 0.4335 'International Tables Vol C Tables 4.2.6.8 and 6.1.1.4'
Ag Ag 0.1306 4.2820 'International Tables Vol C Tables 4.2.6.8 and 6.1.1.4'
I I -0.3257 6.8362 'International Tables Vol C Tables 4.2.6.8 and 6.1.1.4'

loop_
_geom_angle_atom_site_label_1
_geom_angle_atom_site_label_2
_geom_angle_atom_site_label_3
_geom_angle
P6 Ag2 P4 105.28(7)
P6 Ag2 P5 113.34(8)
P4 Ag2 P5 101.05(7)
P6 Ag2 I2 113.83(6)
P4 Ag2 I2 108.82(5)
P5 Ag2 I2 113.27(6)
P1 Ag1 P2 111.88(8)
P1 Ag1 P3 109.21(7)
P2 Ag1 P3 97.29(8)
P1 Ag1 I1 111.55(5)
P2 Ag1 I1 105.97(6)
P3 Ag1 I1 119.97(6)
P9 Ag3 P8 107.80(9)
P9 Ag3 P7 104.99(9)
P8 Ag3 P7 113.51(8)
P9 Ag3 I3 111.19(6)
P8 Ag3 I3 113.16(6)
P7 Ag3 I3 105.94(6)
P11 Ag4 P10 112.06(12)
P11 Ag4 P12 113.39(12)
P10 Ag4 P12 105.07(12)
P11 Ag4 I4 116.37(9)
P10 Ag4 I4 103.39(6)
P12 Ag4 I4 105.46(8)
C4 P4 C49 102.3(4)
C4 P4 C1 101.5(4)
C49 P4 C1 104.4(4)
C4 P4 Ag2 111.9(3)
C49 P4 Ag2 116.4(3)
C1 P4 Ag2 118.2(3)
C54 P5 C51 102.6(4)
C54 P5 C23 104.4(4)
C51 P5 C23 104.3(4)
C54 P5 Ag2 112.9(3)
C51 P5 Ag2 120.2(3)
C23 P5 Ag2 110.9(3)
C55 P7 C81 102.3(4)
C55 P7 C17 102.5(4)
C81 P7 C17 102.2(4)
C55 P7 Ag3 116.6(3)
C81 P7 Ag3 116.1(3)
C17 P7 Ag3 115.1(3)
C40 P1 C135 101.4(5)
C40 P1 C29 101.8(4)
C135 P1 C29 103.0(4)
C40 P1 Ag1 113.1(3)
C135 P1 Ag1 114.1(4)
C29 P1 Ag1 120.9(3)
C147 P2 C59 105.6(5)
C147 P2 C97 101.3(4)
C59 P2 C97 102.5(4)
C147 P2 Ag1 111.2(3)
C59 P2 Ag1 109.7(3)
C97 P2 Ag1 124.8(3)
C39 P6 C41 104.0(4)
C39 P6 C164 103.3(5)
C41 P6 C164 102.8(4)
C39 P6 Ag2 109.8(3)
C41 P6 Ag2 113.5(3)
C164 P6 Ag2 121.7(5)
C22 P3 C163 102.1(4)
C22 P3 C104 102.8(5)
C163 P3 C104 102.5(5)
C22 P3 Ag1 111.7(3)
C163 P3 Ag1 113.8(4)
C104 P3 Ag1 121.6(3)
C98 P8 C95 103.4(4)
C98 P8 C108 103.5(5)
C95 P8 C108 106.0(5)
C98 P8 Ag3 112.3(3)
C95 P8 Ag3 113.8(3)
C108 P8 Ag3 116.6(4)
C100 P10 C2A 107.4(8)
C100 P10 C186 99.3(9)
C100 P10 C93 101.9(5)
C2A P10 C93 104.4(6)
C186 P10 C93 105.2(10)
C100 P10 Ag4 112.1(4)
C2A P10 Ag4 114.0(7)
C186 P10 Ag4 119.7(12)
C93 P10 Ag4 116.0(4)
C134 P9 C69 101.7(5)
C134 P9 C141 102.8(6)
C69 P9 C141 104.1(5)
C134 P9 Ag3 108.6(3)
C69 P9 Ag3 119.9(4)
C141 P9 Ag3 117.4(4)
C1H P11 C25A 99.9(14)
C1H P11 C1R 101.3(14)
C25A P11 C1R 99.6(9)
C1H P11 C1A 92.9(13)
C25A P11 C1A 97.2(8)
C25A P11 C2C 103.8(16)
C1R P11 C2C 104.9(13)
C1A P11 C2C 96.9(12)
C1H P11 Ag4 122.1(11)
C25A P11 Ag4 113.6(6)
C1R P11 Ag4 116.7(9)
C1A P11 Ag4 125.6(7)
C2C P11 Ag4 116.1(11)
C205 P12 C142 104.4(7)
C205 P12 C2E 101.8(13)
C142 P12 C2E 104.2(11)
C205 P12 Ag4 109.3(4)
C142 P12 Ag4 121.6(4)
C2E P12 Ag4 113.5(10)
C32 C1 C62 119.6(8)
C32 C1 P4 117.6(6)
C62 C1 P4 122.8(7)
C64 C2 C5 121.3(7)
C64 C2 H2 119.4
C5 C2 H2 119.4
C75 C3 C12 121.2(8)
C75 C3 H3 119.4
C12 C3 H3 119.4
C34 C4 P4 174.7(7)
C38 C5 C2 117.7(8)
C38 C5 C18 121.0(7)
C2 C5 C18 121.2(7)
C14 C6 C60 121.4(8)
C14 C6 C21 121.1(9)
C60 C6 C21 117.5(8)
C56 C8 C11 119.1(8)
C56 C8 C28 120.5(8)
C11 C8 C28 120.4(8)
C35 C9 C79 119.2(8)
C35 C9 H9 120.4
C79 C9 H9 120.4
C12 C10 C18 122.1(7)
C12 C10 H10 119.0
C18 C10 H10 119.0
C8 C11 C84 120.1(8)
C8 C11 H11 120.0
C84 C11 H11 120.0
C10 C12 C3 117.9(8)
C10 C12 C53 119.6(7)
C3 C12 C53 122.4(8)
C75 C13 C18 122.6(8)
C75 C13 H13 118.7
C18 C13 H13 118.7
C25 C14 C6 118.6(9)
C25 C14 H14 120.7
C6 C14 H14 120.7
C32 C15 C42 119.7(9)
C32 C15 H15 120.1
C42 C15 H15 120.1
C77 C16 C28 119.9(8)
C77 C16 H16 120.0
C28 C16 H16 120.0
C74 C17 C80 118.5(9)
C74 C17 P7 125.8(7)
C80 C17 P7 115.5(8)
C13 C18 C10 117.3(8)
C13 C18 C5 121.6(8)
C10 C18 C5 121.1(7)
C26 C19 C102 120.5(8)
C26 C19 H19 119.7
C102 C19 H19 119.7
C38 C20 C31 120.4(7)
C38 C20 H20 119.8
C31 C20 H20 119.8
C40 C21 C6 177.3(10)
C86 C22 P3 173.4(9)
C24 C23 C89 119.1(9)
C24 C23 P5 117.9(7)
C89 C23 P5 122.9(7)
C23 C24 C83 120.1(9)
C23 C24 H24 119.9
C83 C24 H24 119.9
C14 C25 C53 122.9(8)
C14 C25 H25 118.6
C53 C25 H25 118.6
C19 C26 C70 122.2(8)
C19 C26 H26 118.9
C70 C26 H26 118.9
C146 C27 C65 119.7(8)
C146 C27 C90 120.8(9)
C65 C27 C90 119.5(9)
C68 C28 C16 118.4(8)
C68 C28 C8 121.3(8)
C16 C28 C8 119.9(8)
C105 C29 C50 120.0(8)
C105 C29 P1 122.9(7)
C50 C29 P1 117.1(6)
C36 C30 C49 119.8(9)
C36 C30 H30 120.1
C49 C30 H30 120.1
C64 C31 C20 118.7(8)
C64 C31 C34 121.0(7)
C20 C31 C34 120.2(7)
C15 C32 C1 121.0(9)
C15 C32 H32 119.5
C1 C32 H32 119.5
C84 C33 C107 121.2(8)
C84 C33 H33 119.4
C107 C33 H33 119.4
C4 C34 C31 178.1(8)
C9 C35 C125 120.0(9)
C9 C35 C47 117.6(8)
C125 C35 C47 122.4(8)
C106 C36 C30 120.1(10)
C106 C36 H36 120.0
C30 C36 H36 120.0
C68 C37 C52 119.7(8)
C68 C37 H37 120.1
C52 C37 H37 120.1
C20 C38 C5 120.8(8)
C20 C38 H38 119.6
C5 C38 H38 119.6
C46 C39 P6 172.7(8)
C21 C40 P1 178.0(9)
C124 C41 C131 119.3(9)
C124 C41 P6 120.0(8)
C131 C41 P6 119.9(7)
C63 C42 C15 120.0(9)
C63 C42 H42 120.0
C15 C42 H42 120.0
C117 C43 C57 122.6(9)
C117 C43 H43 118.7
C57 C43 H43 118.7
C60 C44 C53 121.1(9)
C60 C44 H44 119.4
C53 C44 H44 119.4
C71 C45 C123 121.2(10)
C71 C45 H45 119.4
C123 C45 H45 119.4
C39 C46 C103 178.8(10)
C54 C47 C35 175.3(9)
C79 C48 C175 117.2(9)
C79 C48 C130 120.8(8)
C175 C48 C130 122.0(8)
C61 C49 C30 120.3(7)
C61 C49 P4 122.6(7)
C30 C49 P4 117.1(6)
C29 C50 C137 119.0(8)
C29 C50 H50 120.5
C137 C50 H50 120.5
C116 C51 C99 120.2(9)
C116 C51 P5 118.1(7)
C99 C51 P5 121.6(8)
C77 C52 C37 119.0(8)
C77 C52 C86 121.5(8)
C37 C52 C86 119.4(8)
C25 C53 C44 117.4(8)
C25 C53 C12 123.2(7)
C44 C53 C12 119.4(8)
C47 C54 P5 170.0(8)
C111 C55 P7 170.5(9)
C8 C56 C107 122.2(8)
C8 C56 H56 118.9
C107 C56 H56 118.9
C43 C57 C73 117.6(9)
C43 C57 C92 120.0(9)
C73 C57 C92 122.3(9)
C66 C58 C78 118.3(8)
C66 C58 C75 121.0(8)
C78 C58 C75 120.6(8)
C139 C59 C237 118.2(11)
C139 C59 P2 123.4(9)
C237 C59 P2 118.4(9)
C44 C60 C6 118.4(8)
C44 C60 H60 120.8
C6 C60 H60 120.8
C49 C61 C109 119.8(9)
C49 C61 H61 120.1
C109 C61 H61 120.1
C1 C62 C63 117.9(9)
C1 C62 H62 121.0
C63 C62 H62 121.0
C42 C63 C62 121.8(9)
C42 C63 H63 119.1
C62 C63 H63 119.1
C2 C64 C31 121.1(7)
C2 C64 H64 119.5
C31 C64 H64 119.5
C78 C65 C27 117.7(9)
C78 C65 H65 121.1
C27 C65 H65 121.1
C58 C66 C146 122.0(9)
C58 C66 H66 119.0
C146 C66 H66 119.0
C74 C67 C140 117.9(11)
C74 C67 H67 121.0
C140 C67 H67 121.0
C37 C68 C28 121.3(8)
C37 C68 H68 119.3
C28 C68 H68 119.3
C76 C70 C26 118.6(8)
C76 C70 C111 118.5(8)
C26 C70 C111 122.9(7)
C96 C71 C45 119.2(9)
C96 C71 C107 119.5(8)
C45 C71 C107 121.2(9)
C97 C72 C113 121.0(11)
C97 C72 H72 119.5
C113 C72 H72 119.5
C130 C73 C57 120.8(8)
C130 C73 H73 119.6
C57 C73 H73 119.6
C17 C74 C67 122.2(9)
C17 C74 H74 118.9
C67 C74 H74 118.9
C13 C75 C3 118.9(7)
C13 C75 C58 120.2(8)
C3 C75 C58 120.9(8)
C70 C76 C133 119.7(9)
C70 C76 H76 120.1
C133 C76 H76 120.1
C16 C77 C52 121.5(8)
C16 C77 H77 119.2
C52 C77 H77 119.2
C58 C78 C65 122.4(9)
C58 C78 H78 118.8
C65 C78 H78 118.8
C48 C79 C9 122.2(9)
C48 C79 H79 118.9
C9 C79 H79 118.9
C82 C80 C17 121.5(10)
C82 C80 H80 119.2
C17 C80 H80 119.2
C85 C81 C152 118.2(9)
C85 C81 P7 123.2(8)
C152 C81 P7 118.6(8)
C80 C82 C140 118.3(10)
C80 C82 H82 120.8
C140 C82 H82 120.8
C143 C83 C24 120.4(9)
C143 C83 H83 119.8
C24 C83 H83 119.8
C33 C84 C11 119.3(8)
C33 C84 C102 119.2(8)
C11 C84 C102 121.5(8)
C81 C85 C101 122.0(10)
C81 C85 H85 119.0
C101 C85 H85 119.0
C22 C86 C52 178.9(11)
C130 C87 C117 121.0(10)
C130 C87 H87 119.5
C117 C87 H87 119.5
C103 C88 C96 119.7(10)
C103 C88 H88 120.2
C96 C88 H88 120.2
C23 C89 C153 121.4(10)
C23 C89 H89 119.3
C153 C89 H89 119.3
C100 C90 C27 175.6(11)
C1Z C91 C186 120.0
C1Z C91 H91 120.0
C186 C91 H91 120.0
C16A C1Z C91 120.0
C16A C1Z H1Z 120.0
C91 C1Z H1Z 120.0
C1Z C16A C43A 120.0
C1Z C16A H16A 120.0
C43A C16A H16A 120.0
C16A C43A C246 120.0
C16A C43A H43A 120.0
C246 C43A H43A 120.0
C186 C246 C43A 120.0
C186 C246 H246 120.0
C43A C246 H246 120.0
C246 C186 C91 120.0
C246 C186 P10 116.7(14)
C91 C186 P10 123.3(14)
C129 C92 C184 117.7(11)
C129 C92 C57 121.0(9)
C184 C92 C57 121.1(12)
C159 C93 C174 119.6(13)
C159 C93 P10 122.4(8)
C174 C93 P10 117.9(11)
C154 C94 C184 120.0(11)
C154 C94 H94 120.0
C184 C94 H94 120.0
C119 C95 C110 119.3(9)
C119 C95 P8 122.8(8)
C110 C95 P8 117.6(7)
C71 C96 C88 120.8(9)
C71 C96 H96 119.6
C88 C96 H96 119.6
C72 C97 C136 118.9(9)
C72 C97 P2 124.1(8)
C136 C97 P2 117.1(8)
C144 C98 P8 172.0(9)
C181 C99 C51 119.5(11)
C181 C99 H99 120.2
C51 C99 H99 120.2
C90 C100 P10 168.9(10)
C187 C101 C85 117.7(11)
C187 C101 H101 121.2
C85 C101 H101 121.2
C19 C102 C133 117.4(8)
C19 C102 C84 121.4(8)
C133 C102 C84 121.1(8)
C88 C103 C123 118.8(8)
C88 C103 C46 118.5(9)
C123 C103 C46 122.6(8)
C165 C104 C151 119.1(10)
C165 C104 P3 123.3(8)
C151 C104 P3 117.5(9)
C29 C105 C160 120.0(9)
C29 C105 H105 120.0
C160 C105 H105 120.0
C36 C106 C109 121.3(8)
C36 C106 H106 119.4
C109 C106 H106 119.4
C33 C107 C56 118.0(8)
C33 C107 C71 120.3(8)
C56 C107 C71 121.6(8)
C170 C108 C128 120.3(12)
C170 C108 P8 123.1(10)
C128 C108 P8 116.5(8)
C61 C109 C106 118.5(9)
C61 C109 H109 120.7
C106 C109 H109 120.7
C95 C110 C161 120.1(10)
C95 C110 H110 119.9
C161 C110 H110 119.9
C55 C111 C70 177.6(9)
C210 C112 C1G 97.1(13)
C1G C112 C1J 120(2)
C210 C112 C1F 115.2(13)
C1G C112 C1F 60.8(14)
C1J C112 C1F 96(2)
C210 C112 C117 125.9(10)
C1G C112 C117 116.5(13)
C1J C112 C117 123(2)
C1F C112 C117 118.1(11)
C72 C113 C201 120.0(12)
C72 C113 H113 120.0
C201 C113 H113 120.0
C160 C114 C137 119.6(10)
C160 C114 H114 120.2
C137 C114 H114 120.2
C147 C115 C148 178.1(12)
C51 C116 C169 120.3(10)
C51 C116 H116 119.9
C169 C116 H116 119.9
C43 C117 C87 118.4(9)
C43 C117 C112 120.6(9)
C87 C117 C112 120.9(9)
C177 C118 C165 120.8(14)
C177 C118 H118 119.6
C165 C118 H118 119.6
C95 C119 C180 120.4(11)
C95 C119 H119 119.8
C180 C119 H119 119.8
C138 C121 C122 122.0(13)
C138 C121 H121 119.0
C122 C121 H121 119.0
C6A C122 C121 117.2(12)
C6A C122 C162 121.0(12)
C121 C122 C162 121.6(12)
C45 C123 C103 120.3(9)
C45 C123 H123 119.9
C103 C123 H123 119.9
C41 C124 C149 120.9(10)
C41 C124 H124 119.6
C149 C124 H124 119.6
C175 C125 C35 120.4(9)
C175 C125 H125 119.8
C35 C125 H125 119.8
C189 C126 C166 122.6(10)
C189 C126 H126 118.7
C166 C126 H126 118.7
C180 C127 C161 119.1(11)
C180 C127 H127 120.5
C161 C127 H127 120.5
C244 C128 C108 117.4(14)
C244 C128 H128 121.3
C108 C128 H128 121.3
C132 C129 C92 121.3(10)
C132 C129 H129 119.4
C92 C129 H129 119.4
C87 C130 C73 119.5(9)
C87 C130 C48 120.0(9)
C73 C130 C48 120.5(8)
C41 C131 C239 120.3(11)
C41 C131 H131 119.8
C239 C131 H131 119.8
C129 C132 C154 121.9(14)
C129 C132 H132 119.1
C154 C132 H132 119.1
C76 C133 C102 121.5(9)
C76 C133 H133 119.3
C102 C133 H133 119.3
C178 C134 P9 174.1(9)
C214 C135 C199 117.3(12)
C214 C135 P1 120.6(11)
C199 C135 P1 122.0(9)
C213 C136 C97 120.5(12)
C213 C136 H136 119.8
C97 C136 H136 119.8
C114 C137 C50 120.6(9)
C114 C137 H137 119.7
C50 C137 H137 119.7
C121 C138 C193 121.9(13)
C121 C138 H138 119.1
C193 C138 H138 119.1
C59 C139 C194 121.0(13)
C59 C139 H139 119.5
C194 C139 H139 119.5
C82 C140 C67 121.5(10)
C82 C140 H140 119.3
C67 C140 H140 119.3
C233 C141 C203 120.0
C233 C141 P9 121.8(6)
C203 C141 P9 118.2(6)
C33A C233 C141 120.0
C33A C233 H233 120.0
C141 C233 H233 120.0
C242 C33A C233 120.0
C242 C33A H33A 120.0
C233 C33A H33A 120.0
C236 C242 C33A 120.0
C236 C242 H242 120.0
C33A C242 H242 120.0
C242 C236 C203 120.0
C242 C236 H236 120.0
C203 C236 H236 120.0
C236 C203 C141 120.0
C236 C203 H203 120.0
C141 C203 H203 120.0
C155 C142 C227 119.0(13)
C155 C142 P12 116.8(11)
C227 C142 P12 124.2(10)
C83 C143 C153 121.3(10)
C83 C143 H143 119.3
C153 C143 H143 119.3
C98 C144 C183 177.8(12)
C152 C145 C187 122.3(12)
C152 C145 H145 118.9
C187 C145 H145 118.9
C27 C146 C66 119.9(9)
C27 C146 H146 120.1
C66 C146 H146 120.1
C115 C147 P2 171.2(9)
C218 C148 C189 118.3(10)
C218 C148 C115 122.2(9)
C189 C148 C115 118.4(10)
C167 C149 C124 119.4(10)
C167 C149 H149 120.3
C124 C149 H149 120.3
C200 C151 C104 119.9(12)
C200 C151 H151 120.1
C104 C151 H151 120.1
C145 C152 C81 119.4(11)
C145 C152 H152 120.3
C81 C152 H152 120.3
C143 C153 C89 117.6(10)
C143 C153 H153 121.2
C89 C153 H153 121.2
C132 C154 C94 119.0(12)
C132 C154 C156 121.0(16)
C94 C154 C156 120.0(12)
C142 C155 C229 120.2(15)
C142 C155 H155 119.9
C229 C155 H155 119.9
C205 C156 C154 178.4(14)
C163 C158 C232 120.0(12)
C163 C158 H158 120.0
C232 C158 H158 120.0
C93 C159 C168 121.5(12)
C93 C159 H159 119.3
C168 C159 H159 119.3
C114 C160 C105 120.8(10)
C114 C160 H160 119.6
C105 C160 H160 119.6
C127 C161 C110 119.8(12)
C127 C161 H161 120.1
C110 C161 H161 120.1
C202 C162 C192 117.0(11)
C202 C162 C122 122.6(9)
C192 C162 C122 120.4(10)
C158 C163 C211 117.9(11)
C158 C163 P3 118.7(8)
C211 C163 P3 123.4(10)
C171 C164 C231 120.3(12)
C171 C164 P6 118.8(10)
C231 C164 P6 120.6(12)
C118 C165 C104 119.7(12)
C118 C165 H165 120.2
C104 C165 H165 120.2
C235 C166 C126 117.0(11)
C235 C166 C207 120.2(11)
C126 C166 C207 122.7(10)
C149 C167 C239 119.8(10)
C149 C167 H167 120.1
C239 C167 H167 120.1
C185 C168 C159 118.2(16)
C185 C168 H168 120.9
C159 C168 H168 120.9
C209 C169 C116 118.6(11)
C209 C169 H169 120.7
C116 C169 H169 120.7
C108 C170 C8A 118.9(16)
C108 C170 H170 120.6
C8A C170 H170 120.6
C164 C171 C191 120.6(17)
C164 C171 H171 119.7
C191 C171 H171 119.7
C93 C174 C10A 119.3(16)
C93 C174 H174 120.4
C10A C174 H174 120.4
C125 C175 C48 121.1(9)
C125 C175 H175 119.4
C48 C175 H175 119.4
C118 C177 C200 119.7(12)
C118 C177 H177 120.2
C200 C177 H177 120.2
C134 C178 C193 176.6(16)
C222 C179 C214 117.0(16)
C222 C179 H179 121.5
C214 C179 H179 121.5
C127 C180 C119 121.2(11)
C127 C180 H180 119.4
C119 C180 H180 119.4
C209 C181 C99 119.0(11)
C209 C181 H181 120.5
C99 C181 H181 120.5
C234 C183 C7A 99.0(14)
C1I C183 C7A 116(2)
C234 C183 C1E 119.9(13)
C1I C183 C1E 97(2)
C7A C183 C1E 57.3(15)
C234 C183 C144 126.4(11)
C1I C183 C144 126(2)
C7A C183 C144 117.9(11)
C1E C183 C144 112.8(12)
C92 C184 C94 120.0(13)
C92 C184 H184 120.0
C94 C184 H184 120.0
C168 C185 C10A 121.6(15)
C168 C185 H185 119.2
C10A C185 H185 119.2
C145 C187 C101 120.3(10)
C145 C187 H187 119.8
C101 C187 H187 119.8
C226 C188 C7 124.7(16)
C226 C188 H188 117.6
C7 C188 H188 117.6
C126 C189 C148 118.4(11)
C126 C189 H189 120.8
C148 C189 H189 120.8
C171 C191 C250 118(2)
C171 C191 H191 121.1
C250 C191 H191 121.1
C197 C192 C162 123.2(11)
C197 C192 H192 118.4
C162 C192 H192 118.4
C138 C193 C221 116.9(12)
C138 C193 C178 123.5(14)
C221 C193 C178 119.6(14)
C208 C194 C139 119.5(15)
C208 C194 H194 120.2
C139 C194 H194 120.2
C247 C195 C14A 119.0(15)
C247 C195 H195 120.5
C14A C195 H195 120.5
C192 C197 C215 116.8(11)
C192 C197 C226 119.4(11)
C215 C197 C226 123.7(12)
C245 C199 C135 119.3(15)
C245 C199 H199 120.4
C135 C199 H199 120.4
C151 C200 C177 120.8(11)
C151 C200 H200 119.6
C177 C200 H200 119.6
C213 C201 C113 119.5(12)
C213 C201 H201 120.2
C113 C201 H201 120.2
C207 C202 C162 122.8(10)
C207 C202 H202 118.6
C162 C202 H202 118.6
C216 C204 C69 120.0
C216 C204 H204 120.0
C69 C204 H204 120.0
C9A C216 C204 120.0
C9A C216 H216 120.0
C204 C216 H216 120.0
C216 C9A C27A 120.0
C216 C9A H9A 120.0
C27A C9A H9A 120.0
C198 C27A C9A 120.0
C198 C27A H27A 120.0
C9A C27A H27A 120.0
C69 C198 C27A 120.0
C69 C198 H198 120.0
C27A C198 H198 120.0
C198 C69 C204 120.0
C198 C69 P9 124.1(5)
C204 C69 P9 115.8(5)
C156 C205 P12 169.7(12)
C202 C207 C215 118.3(11)
C202 C207 C166 121.8(10)
C215 C207 C166 119.9(11)
C194 C208 C49A 121.4(15)
C194 C208 H208 119.3
C49A C208 H208 119.3
C181 C209 C169 122.3(11)
C181 C209 H209 118.8
C169 C209 H209 118.8
C112 C210 C234 123.2(13)
C112 C210 H210 118.4
C234 C210 H210 118.4
C22A C211 C163 120.9(14)
C22A C211 H211 119.5
C163 C211 H211 119.5
C136 C213 C201 120.1(13)
C136 C213 H213 120.0
C201 C213 H213 120.0
C135 C214 C179 123.1(16)
C135 C214 H214 118.5
C179 C214 H214 118.5
C197 C215 C207 121.8(12)
C197 C215 H215 119.1
C207 C215 H215 119.1
C235 C218 C148 120.7(11)
C235 C218 H218 119.7
C148 C218 H218 119.7
C8A C219 C244 119.4(17)
C8A C219 H219 120.3
C244 C219 H219 120.3
C6A C221 C193 120.5(14)
C6A C221 H221 119.7
C193 C221 H221 119.7
C179 C222 C245 124.2(16)
C179 C222 H222 117.9
C245 C222 H222 117.9
C229 C223 C12A 120.7(15)
C229 C223 H223 119.6
C12A C223 H223 119.6
C188 C226 C247 117.0(13)
C188 C226 C197 122.7(13)
C247 C226 C197 120.3(14)
C12A C227 C142 121.4(15)
C12A C227 H227 119.3
C142 C227 H227 119.3
C223 C229 C155 120.2(15)
C223 C229 H229 119.9
C155 C229 H229 119.9
C164 C231 C30A 118(2)
C164 C231 H231 121.1
C30A C231 H231 121.1
C13C C232 C158 120.8(14)
C13C C232 H232 119.6
C158 C232 H232 119.6
C183 C234 C210 122.0(13)
C183 C234 H234 119.0
C210 C234 H234 119.0
C218 C235 C166 120.9(12)
C218 C235 H235 119.6
C166 C235 H235 119.6
C49A C237 C59 121.7(14)
C49A C237 H237 119.1
C59 C237 H237 119.1
C131 C239 C167 119.7(12)
C131 C239 H239 120.2
C167 C239 H239 120.2
C219 C244 C128 121.8(18)
C219 C244 H244 119.1
C128 C244 H244 119.1
C222 C245 C199 119.1(17)
C222 C245 H245 120.4
C199 C245 H245 120.4
C226 C247 C195 121.7(17)
C226 C247 H247 119.1
C195 C247 H247 119.1
C30A C250 C191 120(2)
C30A C250 H250 120.0
C191 C250 H250 120.0
C122 C6A C221 121.6(16)
C122 C6A H6A 119.2
C221 C6A H6A 119.2
C14A C7 C188 116.3(17)
C14A C7 H7 121.8
C188 C7 H7 121.8
C219 C8A C170 122.3(18)
C219 C8A H8A 118.9
C170 C8A H8A 118.9
C185 C10A C174 119.8(15)
C185 C10A H10A 120.1
C174 C10A H10A 120.1
C227 C12A C223 118.3(17)
C227 C12A H12A 120.9
C223 C12A H12A 120.9
C232 C13C C22A 120.2(12)
C232 C13C H13C 119.9
C22A C13C H13C 119.9
C7 C14A C195 120.0(14)
C7 C14A C26A 120.3(18)
C195 C14A C26A 119.6(15)
C211 C22A C13C 119.9(14)
C211 C22A H22A 120.0
C13C C22A H22A 120.0
C26A C25A P11 174(2)
C25A C26A C14A 178(2)
C250 C30A C231 123(3)
C250 C30A H30A 118.3
C231 C30A H30A 118.3
C237 C49A C208 118.1(16)
C237 C49A H49A 121.0
C208 C49A H49A 121.0
C183 C1I C1J 125(4)
C183 C1I H1I 117.7
C1J C1I H1I 117.7
C112 C1J C1I 118(4)
C112 C1J H1J 120.8
C1I C1J H1J 120.8
C183 C1E C1F 117.1(19)
C183 C1E H1E 121.4
C1F C1E H1E 121.4
C1E C1F C112 120.0(18)
C1E C1F H1FA 107.3
C112 C1F H1FA 107.3
C1E C1F H1FB 107.3
C112 C1F H1FB 107.3
H1FA C1F H1FB 106.9
C112 C1G C7A 120(2)
C112 C1G H1G 120.1
C7A C1G H1G 120.1
C183 C7A C1G 120(2)
C183 C7A H7A 119.8
C1G C7A H7A 119.8
C1L C1K C1V 120.0
C1L C1K H1K 120.0
C1V C1K H1K 120.0
C1D C1L C1K 120.0
C1D C1L H1L 120.0
C1K C1L H1L 120.0
C1L C1D C1C 120.0
C1L C1D H1D 120.0
C1C C1D H1D 120.0
C1A C1C C1D 120.0
C1A C1C H1C 120.0
C1D C1C H1C 120.0
C1V C1A C1C 120.0
C1V C1A P11 112.1(11)
C1C C1A P11 127.9(11)
C1A C1V C1K 120.0
C1A C1V H1V 120.0
C1K C1V H1V 120.0
C1N C1O C1P 120.0
C1N C1O H1O 120.0
C1P C1O H1O 120.0
C1O C1N C1H 120.0
C1O C1N H1N 120.0
C1H C1N H1N 120.0
C1M C1H C1N 120.0
C1M C1H P11 118.6(18)
C1N C1H P11 121.3(19)
C1H C1M C1Q 120.0
C1H C1M H1M 120.0
C1Q C1M H1M 120.0
C1M C1Q C1P 120.0
C1M C1Q H1Q 120.0
C1P C1Q H1Q 120.0
C1O C1P C1Q 120.0
C1O C1P H1P 120.0
C1Q C1P H1P 120.0
C1R C0AA C1U 120.0
C1R C0AA H0AA 120.0
C1U C0AA H0AA 120.0
C1B C1R C0AA 120.0
C1B C1R P11 124.9(10)
C0AA C1R P11 115.0(10)
C1T C1B C1R 120.0
C1T C1B H1B 120.0
C1R C1B H1B 120.0
C1B C1T C1W 120.0
C1B C1T H1T 120.0
C1W C1T H1T 120.0
C1U C1W C1T 120.0
C1U C1W H1W 120.0
C1T C1W H1W 120.0
C1W C1U C0AA 120.0
C1W C1U H1U 120.0
C0AA C1U H1U 120.0
C2A C91A C176 120.0
C2A C91A H91A 120.0
C176 C91A H91A 120.0
C2B C2A C91A 120.0
C2B C2A P10 116.5(9)
C91A C2A P10 123.5(9)
C1X C2B C2A 120.0
C1X C2B H2B 120.0
C2A C2B H2B 120.0
C2B C1X C1Y 120.0
C2B C1X H1X 120.0
C1Y C1X H1X 120.0
C176 C1Y C1X 120.0
C176 C1Y H1Y 120.0
C1X C1Y H1Y 120.0
C1Y C176 C91A 120.0
C1Y C176 H176 120.0
C91A C176 H176 120.0
C2O C2C C2N 116(3)
C2O C2C P11 127(3)
C2N C2C P11 116(3)
C2C C2N C2D 123(3)
C2C C2N H2N 118.6
C2D C2N H2N 118.6
C2Q C2D C2N 118(4)
C2Q C2D H2D 121.1
C2N C2D H2D 121.1
C2D C2Q C2P 127(3)
C2D C2Q H2Q 116.3
C2P C2Q H2Q 116.3
C2Q C2P C2O 114(3)
C2Q C2P H2P 122.9
C2O C2P H2P 122.9
C2C C2O C2P 121(3)
C2C C2O H2O 119.4
C2P C2O H2O 119.4
C2G C2H C2J 120.0
C2G C2H H2H 120.0
C2J C2H H2H 120.0
C2H C2G C2F 120.0
C2H C2G H2G 120.0
C2F C2G H2G 120.0
C2G C2F C2E 120.0
C2G C2F H2F 120.0
C2E C2F H2F 120.0
C2I C2E C2F 120.0
C2I C2E P12 123.5(17)
C2F C2E P12 116.4(17)
C2E C2I C2J 120.0
C2E C2I H2I 120.0
C2J C2I H2I 120.0
C2I C2J C2H 120.0
C2I C2J H2J 120.0
C2H C2J H2J 120.0
C1S N1S C2S 121.6(14)
C1S N1S C3S 121.6(14)
C2S N1S C3S 116.4(13)
O1S C1S N1S 127.2(15)
O1S C1S H1S 116.4
N1S C1S H1S 116.4
N1S C2S H2SA 109.5
N1S C2S H2SB 109.5
H2SA C2S H2SB 109.5
N1S C2S H2SC 109.5
H2SA C2S H2SC 109.5
H2SB C2S H2SC 109.5
N1S C3S H3SA 109.5
N1S C3S H3SB 109.5
H3SA C3S H3SB 109.5
N1S C3S H3SC 109.5
H3SA C3S H3SC 109.5
H3SB C3S H3SC 109.5
C13A N4S C13B 115.4(15)
C13A N4S C15S 123.2(17)
C13B N4S C15S 102.7(17)
C13A N4S C14S 107(2)
C13B N4S C14S 92.8(17)
C15S N4S C14S 111.4(13)
N4S C15S H15A 109.5
N4S C15S H15B 109.5
H15A C15S H15B 109.5
N4S C15S H15C 109.5
H15A C15S H15C 109.5
H15B C15S H15C 109.5
N4S C14S H14A 109.5
N4S C14S H14B 109.5
H14A C14S H14B 109.5
N4S C14S H14C 109.5
H14A C14S H14C 109.5
H14B C14S H14C 109.5
O4A C13A N4S 133(3)
O4A C13A H13A 113.3
N4S C13A H13A 113.3
O4B C13B N4S 126(2)
O4B C13B H13B 116.8
N4S C13B H13B 116.8
C6S N2S C4S 106(2)
C6S N2S C5S 136(2)
C4S N2S C5S 108(3)
N2S C5S H5SA 109.5
N2S C5S H5SB 109.5
H5SA C5S H5SB 109.5
N2S C5S H5SC 109.5
H5SA C5S H5SC 109.5
H5SB C5S H5SC 109.5
O2S C4S N2S 110(2)
O2S C4S H4S 124.8
N2S C4S H4S 124.8
N2S C6S H6SA 109.5
N2S C6S H6SB 109.5
H6SA C6S H6SB 109.5
N2S C6S H6SC 109.5
H6SA C6S H6SC 109.5
H6SB C6S H6SC 109.5
C2L N1 C2M 113(3)
C2L N1 C2K 123(3)
C2M N1 C2K 124(2)
N1 C2K H2KA 109.5
N1 C2K H2KB 109.5
H2KA C2K H2KB 109.5
N1 C2K H2KC 109.5
H2KA C2K H2KC 109.5
H2KB C2K H2KC 109.5
N1 C2L O16 116(3)
N1 C2L H2L 122.1
O16 C2L H2L 122.1
N1 C2M H2MA 109.5
N1 C2M H2MB 109.5
H2MA C2M H2MB 109.5
N1 C2M H2MC 109.5
H2MA C2M H2MC 109.5
H2MB C2M H2MC 109.5

loop_
_geom_bond_atom_site_label_1
_geom_bond_atom_site_label_2
_geom_bond_distance
I1 Ag1 2.7589(8)
Ag2 P6 2.488(2)
Ag2 P4 2.523(2)
Ag2 P5 2.528(2)
Ag2 I2 2.7646(9)
Ag1 P1 2.498(2)
Ag1 P2 2.533(2)
Ag1 P3 2.536(2)
Ag3 P9 2.492(2)
Ag3 P8 2.494(2)
Ag3 P7 2.517(2)
Ag3 I3 2.7597(9)
Ag4 P11 2.502(4)
Ag4 P10 2.510(3)
Ag4 P12 2.533(3)
Ag4 I4 2.7343(9)
P4 C4 1.733(10)
P4 C49 1.828(7)
P4 C1 1.829(9)
P5 C54 1.737(10)
P5 C51 1.822(9)
P5 C23 1.823(9)
P7 C55 1.773(10)
P7 C81 1.809(9)
P7 C17 1.833(9)
P1 C40 1.760(9)
P1 C135 1.817(11)
P1 C29 1.843(9)
P2 C147 1.754(11)
P2 C59 1.804(10)
P2 C97 1.838(10)
P6 C39 1.746(9)
P6 C41 1.815(8)
P6 C164 1.830(11)
P3 C22 1.754(10)
P3 C163 1.805(11)
P3 C104 1.817(11)
P8 C98 1.751(10)
P8 C95 1.818(9)
P8 C108 1.826(11)
P10 C100 1.757(10)
P10 C2A 1.824(13)
P10 C186 1.826(18)
P10 C93 1.827(13)
P9 C134 1.752(13)
P9 C69 1.816(6)
P9 C141 1.841(8)
P11 C1H 1.53(3)
P11 C25A 1.749(15)
P11 C1R 1.765(14)
P11 C1A 1.875(14)
P11 C2C 1.93(3)
P12 C205 1.732(16)
P12 C142 1.830(14)
P12 C2E 1.836(18)
C1 C32 1.377(12)
C1 C62 1.389(12)
C2 C64 1.356(12)
C2 C5 1.400(11)
C2 H2 0.9500
C3 C75 1.394(12)
C3 C12 1.414(12)
C3 H3 0.9500
C4 C34 1.239(12)
C5 C38 1.390(12)
C5 C18 1.476(12)
C6 C14 1.378(13)
C6 C60 1.399(13)
C6 C21 1.482(13)
C8 C56 1.375(13)
C8 C11 1.404(13)
C8 C28 1.495(12)
C9 C35 1.367(13)
C9 C79 1.397(13)
C9 H9 0.9500
C10 C12 1.380(12)
C10 C18 1.410(12)
C10 H10 0.9500
C11 C84 1.408(13)
C11 H11 0.9500
C12 C53 1.482(12)
C13 C75 1.364(13)
C13 C18 1.398(12)
C13 H13 0.9500
C14 C25 1.362(12)
C14 H14 0.9500
C15 C32 1.364(13)
C15 C42 1.370(14)
C15 H15 0.9500
C16 C77 1.370(13)
C16 C28 1.402(12)
C16 H16 0.9500
C17 C74 1.362(14)
C17 C80 1.390(12)
C19 C26 1.360(12)
C19 C102 1.385(12)
C19 H19 0.9500
C20 C38 1.375(13)
C20 C31 1.395(11)
C20 H20 0.9500
C21 C40 1.169(12)
C22 C86 1.186(12)
C23 C24 1.375(12)
C23 C89 1.394(14)
C24 C83 1.388(13)
C24 H24 0.9500
C25 C53 1.382(12)
C25 H25 0.9500
C26 C70 1.382(12)
C26 H26 0.9500
C27 C146 1.363(13)
C27 C65 1.402(14)
C27 C90 1.430(12)
C28 C68 1.387(13)
C29 C105 1.379(13)
C29 C50 1.384(12)
C30 C36 1.380(13)
C30 C49 1.389(12)
C30 H30 0.9500
C31 C64 1.376(11)
C31 C34 1.424(12)
C32 H32 0.9500
C33 C84 1.392(13)
C33 C107 1.398(13)
C33 H33 0.9500
C35 C125 1.394(13)
C35 C47 1.464(14)
C36 C106 1.347(14)
C36 H36 0.9500
C37 C68 1.372(13)
C37 C52 1.401(12)
C37 H37 0.9500
C38 H38 0.9500
C39 C46 1.210(13)
C41 C124 1.341(13)
C41 C131 1.355(15)
C42 C63 1.348(14)
C42 H42 0.9500
C43 C117 1.361(14)
C43 C57 1.408(13)
C43 H43 0.9500
C44 C60 1.376(13)
C44 C53 1.411(12)
C44 H44 0.9500
C45 C71 1.381(13)
C45 C123 1.386(13)
C45 H45 0.9500
C46 C103 1.428(14)
C47 C54 1.200(13)
C48 C79 1.380(13)
C48 C175 1.407(13)
C48 C130 1.485(13)
C49 C61 1.378(12)
C50 C137 1.404(13)
C50 H50 0.9500
C51 C116 1.368(14)
C51 C99 1.422(14)
C52 C77 1.372(12)
C52 C86 1.469(13)
C55 C111 1.199(12)
C56 C107 1.401(13)
C56 H56 0.9500
C57 C73 1.416(14)
C57 C92 1.464(15)
C58 C66 1.330(13)
C58 C78 1.379(13)
C58 C75 1.486(11)
C59 C139 1.380(15)
C59 C237 1.418(16)
C60 H60 0.9500
C61 C109 1.388(12)
C61 H61 0.9500
C62 C63 1.391(13)
C62 H62 0.9500
C63 H63 0.9500
C64 H64 0.9500
C65 C78 1.390(13)
C65 H65 0.9500
C66 C146 1.397(12)
C66 H66 0.9500
C67 C74 1.382(14)
C67 C140 1.387(15)
C67 H67 0.9500
C68 H68 0.9500
C70 C76 1.368(13)
C70 C111 1.428(12)
C71 C96 1.370(15)
C71 C107 1.495(13)
C72 C97 1.356(14)
C72 C113 1.365(16)
C72 H72 0.9500
C73 C130 1.393(15)
C73 H73 0.9500
C74 H74 0.9500
C76 C133 1.393(15)
C76 H76 0.9500
C77 H77 0.9500
C78 H78 0.9500
C79 H79 0.9500
C80 C82 1.374(14)
C80 H80 0.9500
C81 C85 1.383(14)
C81 C152 1.412(15)
C82 C140 1.387(16)
C82 H82 0.9500
C83 C143 1.367(15)
C83 H83 0.9500
C84 C102 1.477(13)
C85 C101 1.408(14)
C85 H85 0.9500
C87 C130 1.380(13)
C87 C117 1.426(14)
C87 H87 0.9500
C88 C103 1.392(13)
C88 C96 1.415(14)
C88 H88 0.9500
C89 C153 1.398(15)
C89 H89 0.9500
C90 C100 1.212(12)
C91 C1Z 1.3900
C91 C186 1.3900
C91 H91 0.9500
C1Z C16A 1.3900
C1Z H1Z 0.9500
C16A C43A 1.3900
C16A H16A 0.9500
C43A C246 1.3900
C43A H43A 0.9500
C246 C186 1.3900
C246 H246 0.9500
C92 C129 1.386(17)
C92 C184 1.402(14)
C93 C159 1.366(18)
C93 C174 1.379(16)
C94 C154 1.38(2)
C94 C184 1.411(18)
C94 H94 0.9500
C95 C119 1.338(14)
C95 C110 1.392(15)
C96 H96 0.9500
C97 C136 1.379(14)
C98 C144 1.221(13)
C99 C181 1.391(15)
C99 H99 0.9500
C101 C187 1.387(17)
C101 H101 0.9500
C102 C133 1.396(14)
C103 C123 1.398(14)
C104 C165 1.407(16)
C104 C151 1.407(14)
C105 C160 1.383(15)
C105 H105 0.9500
C106 C109 1.408(15)
C106 H106 0.9500
C108 C170 1.356(16)
C108 C128 1.401(16)
C109 H109 0.9500
C110 C161 1.404(16)
C110 H110 0.9500
C112 C210 1.297(18)
C112 C1G 1.36(3)
C112 C1J 1.36(5)
C112 C1F 1.47(2)
C112 C117 1.488(14)
C113 C201 1.37(2)
C113 H113 0.9500
C114 C160 1.369(16)
C114 C137 1.373(14)
C114 H114 0.9500
C115 C147 1.180(13)
C115 C148 1.434(15)
C116 C169 1.402(15)
C116 H116 0.9500
C118 C177 1.37(2)
C118 C165 1.379(17)
C118 H118 0.9500
C119 C180 1.424(15)
C119 H119 0.9500
C121 C138 1.346(17)
C121 C122 1.372(18)
C121 H121 0.9500
C122 C6A 1.37(2)
C122 C162 1.473(17)
C123 H123 0.9500
C124 C149 1.431(15)
C124 H124 0.9500
C125 C175 1.367(14)
C125 H125 0.9500
C126 C189 1.364(16)
C126 C166 1.404(16)
C126 H126 0.9500
C127 C180 1.335(17)
C127 C161 1.394(18)
C127 H127 0.9500
C128 C244 1.382(19)
C128 H128 0.9500
C129 C132 1.363(17)
C129 H129 0.9500
C131 C239 1.376(16)
C131 H131 0.9500
C132 C154 1.365(17)
C132 H132 0.9500
C133 H133 0.9500
C134 C178 1.201(16)
C135 C214 1.363(16)
C135 C199 1.392(17)
C136 C213 1.365(16)
C136 H136 0.9500
C137 H137 0.9500
C138 C193 1.37(2)
C138 H138 0.9500
C139 C194 1.382(18)
C139 H139 0.9500
C140 H140 0.9500
C141 C233 1.3900
C141 C203 1.3900
C233 C33A 1.3900
C233 H233 0.9500
C33A C242 1.3900
C33A H33A 0.9500
C242 C236 1.3900
C242 H242 0.9500
C236 C203 1.3900
C236 H236 0.9500
C203 H203 0.9500
C142 C155 1.366(18)
C142 C227 1.41(2)
C143 C153 1.391(15)
C143 H143 0.9500
C144 C183 1.427(14)
C145 C152 1.362(16)
C145 C187 1.369(18)
C145 H145 0.9500
C146 H146 0.9500
C148 C218 1.382(16)
C148 C189 1.410(15)
C149 C167 1.304(16)
C149 H149 0.9500
C151 C200 1.364(16)
C151 H151 0.9500
C152 H152 0.9500
C153 H153 0.9500
C154 C156 1.450(19)
C155 C229 1.42(2)
C155 H155 0.9500
C156 C205 1.19(2)
C158 C163 1.374(17)
C158 C232 1.399(16)
C158 H158 0.9500
C159 C168 1.392(17)
C159 H159 0.9500
C160 H160 0.9500
C161 H161 0.9500
C162 C202 1.387(16)
C162 C192 1.408(16)
C163 C211 1.378(16)
C164 C171 1.366(18)
C164 C231 1.391(19)
C165 H165 0.9500
C166 C235 1.385(16)
C166 C207 1.480(16)
C167 C239 1.406(18)
C167 H167 0.9500
C168 C185 1.36(2)
C168 H168 0.9500
C169 C209 1.393(19)
C169 H169 0.9500
C170 C8A 1.40(3)
C170 H170 0.9500
C171 C191 1.41(2)
C171 H171 0.9500
C174 C10A 1.39(2)
C174 H174 0.9500
C175 H175 0.9500
C177 C200 1.39(2)
C177 H177 0.9500
C178 C193 1.428(18)
C179 C222 1.30(2)
C179 C214 1.380(19)
C179 H179 0.9500
C180 H180 0.9500
C181 C209 1.370(19)
C181 H181 0.9500
C183 C234 1.290(18)
C183 C1I 1.36(5)
C183 C7A 1.39(3)
C183 C1E 1.41(3)
C184 H184 0.9500
C185 C10A 1.37(2)
C185 H185 0.9500
C187 H187 0.9500
C188 C226 1.35(2)
C188 C7 1.416(19)
C188 H188 0.9500
C189 H189 0.9500
C191 C250 1.42(4)
C191 H191 0.9500
C192 C197 1.384(18)
C192 H192 0.9500
C193 C221 1.39(2)
C194 C208 1.36(2)
C194 H194 0.9500
C195 C247 1.393(19)
C195 C14A 1.42(2)
C195 H195 0.9500
C197 C215 1.392(18)
C197 C226 1.464(17)
C199 C245 1.38(2)
C199 H199 0.9500
C200 H200 0.9500
C201 C213 1.37(2)
C201 H201 0.9500
C202 C207 1.361(17)
C202 H202 0.9500
C204 C216 1.3900
C204 C69 1.3900
C204 H204 0.9500
C216 C9A 1.3900
C216 H216 0.9500
C9A C27A 1.3900
C9A H9A 0.9500
C27A C198 1.3900
C27A H27A 0.9500
C198 C69 1.3900
C198 H198 0.9500
C207 C215 1.418(16)
C208 C49A 1.41(3)
C208 H208 0.9500
C209 H209 0.9500
C210 C234 1.41(2)
C210 H210 0.9500
C211 C22A 1.359(19)
C211 H211 0.9500
C213 H213 0.9500
C214 H214 0.9500
C215 H215 0.9500
C218 C235 1.369(17)
C218 H218 0.9500
C219 C8A 1.30(3)
C219 C244 1.37(3)
C219 H219 0.9500
C221 C6A 1.370(19)
C221 H221 0.9500
C222 C245 1.35(2)
C222 H222 0.9500
C223 C229 1.36(2)
C223 C12A 1.42(2)
C223 H223 0.9500
C226 C247 1.39(2)
C227 C12A 1.38(2)
C227 H227 0.9500
C229 H229 0.9500
C231 C30A 1.40(3)
C231 H231 0.9500
C232 C13C 1.31(2)
C232 H232 0.9500
C234 H234 0.9500
C235 H235 0.9500
C237 C49A 1.354(19)
C237 H237 0.9500
C239 H239 0.9500
C244 H244 0.9500
C245 H245 0.9500
C247 H247 0.9500
C250 C30A 1.30(4)
C250 H250 0.9500
C6A H6A 0.9500
C7 C14A 1.40(2)
C7 H7 0.9500
C8A H8A 0.9500
C10A H10A 0.9500
C12A H12A 0.9500
C13C C22A 1.38(2)
C13C H13C 0.9500
C14A C26A 1.44(2)
C22A H22A 0.9500
C25A C26A 1.23(2)
C30A H30A 0.9500
C49A H49A 0.9500
C1I C1J 1.38(6)
C1I H1I 0.9500
C1J H1J 0.9500
C1E C1F 1.42(3)
C1E H1E 0.9500
C1F H1FA 0.9900
C1F H1FB 0.9900
C1G C7A 1.43(3)
C1G H1G 0.9500
C7A H7A 0.9500
C1K C1L 1.3900
C1K C1V 1.3900
C1K H1K 0.9500
C1L C1D 1.3900
C1L H1L 0.9500
C1D C1C 1.3900
C1D H1D 0.9500
C1C C1A 1.3900
C1C H1C 0.9500
C1A C1V 1.3900
C1V H1V 0.9500
C1O C1N 1.3900
C1O C1P 1.3900
C1O H1O 0.9500
C1N C1H 1.3900
C1N H1N 0.9500
C1H C1M 1.3900
C1M C1Q 1.3900
C1M H1M 0.9500
C1Q C1P 1.3900
C1Q H1Q 0.9500
C1P H1P 0.9500
C0AA C1R 1.3900
C0AA C1U 1.3900
C0AA H0AA 0.9500
C1R C1B 1.3900
C1B C1T 1.3900
C1B H1B 0.9500
C1T C1W 1.3900
C1T H1T 0.9500
C1W C1U 1.3900
C1W H1W 0.9500
C1U H1U 0.9500
C91A C2A 1.3900
C91A C176 1.3900
C91A H91A 0.9500
C2A C2B 1.3900
C2B C1X 1.3900
C2B H2B 0.9500
C1X C1Y 1.3900
C1X H1X 0.9500
C1Y C176 1.3900
C1Y H1Y 0.9500
C176 H176 0.9500
C2C C2O 1.38(5)
C2C C2N 1.39(5)
C2N C2D 1.40(4)
C2N H2N 0.9500
C2D C2Q 1.22(4)
C2D H2D 0.9500
C2Q C2P 1.40(5)
C2Q H2Q 0.9500
C2P C2O 1.44(4)
C2P H2P 0.9500
C2O H2O 0.9500
C2H C2G 1.3900
C2H C2J 1.3900
C2H H2H 0.9500
C2G C2F 1.3900
C2G H2G 0.9500
C2F C2E 1.3900
C2F H2F 0.9500
C2E C2I 1.3900
C2I C2J 1.3900
C2I H2I 0.9500
C2J H2J 0.9500
O1S C1S 1.223(15)
N1S C1S 1.326(16)
N1S C2S 1.437(19)
N1S C3S 1.451(19)
C1S H1S 0.9500
C2S H2SA 0.9800
C2S H2SB 0.9800
C2S H2SC 0.9800
C3S H3SA 0.9800
C3S H3SB 0.9800
C3S H3SC 0.9800
N4S C13A 1.29(2)
N4S C13B 1.38(3)
N4S C15S 1.41(2)
N4S C14S 1.56(2)
C15S H15A 0.9800
C15S H15B 0.9800
C15S H15C 0.9800
C14S H14A 0.9800
C14S H14B 0.9800
C14S H14C 0.9800
O4A C13A 1.00(3)
C13A H13A 0.9500
O4B C13B 1.17(3)
C13B H13B 0.9500
N2S C6S 1.42(3)
N2S C4S 1.48(4)
N2S C5S 1.532(17)
C5S H5SA 0.9800
C5S H5SB 0.9800
C5S H5SC 0.9800
O2S C4S 1.38(3)
C4S H4S 0.9500
C6S H6SA 0.9800
C6S H6SB 0.9800
C6S H6SC 0.9800
N1 C2L 1.36(3)
N1 C2M 1.42(3)
N1 C2K 1.55(3)
C2K H2KA 0.9800
C2K H2KB 0.9800
C2K H2KC 0.9800
C2L O16 1.46(3)
C2L H2L 0.9500
C2M H2MA 0.9800
C2M H2MB 0.9800
C2M H2MC 0.9800

loop_
_platon_squeeze_void_nr
_platon_squeeze_void_average_x
_platon_squeeze_void_average_y
_platon_squeeze_void_average_z
_platon_squeeze_void_volume
_platon_squeeze_void_count_electrons
_platon_squeeze_void_content
1 0.000 0.482 0.250 2042 246 ' '
